data_1562692
loop_
_publ_author_name
'Fernandez-Bartolom\'e, Estefania'
'Gamonal, Arturo'
'Santos, Jose'
'Khodabakhshi, Saeed'
'Rodriguez, Eider'
'Sa\~nudo, E. Carolina'
'Mart\'in, Nazario'
'Sanchez Costa, Jose'

_publ_section_title
;
 Playing with the Weakest Supramolecular Interactions in a 3D Crystalline
 Hexakis[60]Fullerene Induces Control over Hydrogenation Selectivity
;
_journal_name_full 'Chemical Science'
_journal_paper_doi 10.1039/D1SC00981H
_journal_year 2021
_chemical_formula_moiety 'C126 H108 O24'
_chemical_formula_sum 'C126 H108 O24'
_chemical_formula_weight 2006.12
_space_group_crystal_system triclinic
_space_group_IT_number 2
_space_group_name_Hall '-P 1'
_space_group_name_H-M_alt 'P -1'
_atom_sites_solution_hydrogens geom
_audit_creation_method SHELXL-2014/7
_audit_update_record
;
2020-12-11 deposited with the CCDC.	2021-05-18 downloaded from the CCDC.
;
_cell_angle_alpha 76.74
_cell_angle_beta 69.11
_cell_angle_gamma 72.20
_cell_formula_units_Z 2
_cell_length_a 15.460
_cell_length_b 17.120
_cell_length_c 20.310
_cell_measurement_reflns_used 31325
_cell_measurement_temperature 100(2)
_cell_measurement_theta_max 29.1410
_cell_measurement_theta_min 2.1180
_cell_volume 4737.806
_computing_cell_refinement 'CrysAlisPro 1.171.40.61a (Rigaku OD, 2019)'
_computing_data_collection 'XDS (Kabsch, 1993)'
_computing_data_reduction 'CrysAlisPro 1.171.40.61a (Rigaku OD, 2019)'
_computing_structure_refinement 'SHELXL-2014/7 (Sheldrick, 2014)'
_computing_structure_solution shelxt
_diffrn_ambient_temperature 100(2)
_diffrn_measured_fraction_theta_full 0.877
_diffrn_measured_fraction_theta_max 0.861
_diffrn_measurement_device_type 'MD2M (Arinax)'
_diffrn_measurement_method 'Phi scan'
_diffrn_radiation_type Synchrotron
_diffrn_radiation_wavelength 0.729310
_diffrn_reflns_av_R_equivalents 0.0227
_diffrn_reflns_av_unetI/netI 0.0080
_diffrn_reflns_Laue_measured_fraction_full 0.877
_diffrn_reflns_Laue_measured_fraction_max 0.861
_diffrn_reflns_limit_h_max 21
_diffrn_reflns_limit_h_min -21
_diffrn_reflns_limit_k_max 23
_diffrn_reflns_limit_k_min -23
_diffrn_reflns_limit_l_max 28
_diffrn_reflns_limit_l_min -28
_diffrn_reflns_number 339568
_diffrn_reflns_point_group_measured_fraction_full 0.877
_diffrn_reflns_point_group_measured_fraction_max 0.861
_diffrn_reflns_theta_full 25.949
_diffrn_reflns_theta_max 30.425
_diffrn_reflns_theta_min 1.111
_diffrn_source 'XALOC Beamline ALBA Cells'
_exptl_absorpt_coefficient_mu 0.101
_exptl_absorpt_correction_T_max 1.00000
_exptl_absorpt_correction_T_min 0.85797
_exptl_absorpt_correction_type multi-scan
_exptl_absorpt_process_details
;
CrysAlisPro 1.171.40.61a (Rigaku Oxford Diffraction, 2019)
Empirical absorption correction using spherical harmonics,
 implemented in SCALE3 ABSPACK scaling algorithm.
;
_exptl_crystal_colour orange
_exptl_crystal_density_diffrn 1.406
_exptl_crystal_description block
_exptl_crystal_F_000 2112
_exptl_crystal_size_max 0.5
_exptl_crystal_size_mid 0.5
_exptl_crystal_size_min 0.5
_refine_diff_density_max 0.918
_refine_diff_density_min -0.928
_refine_diff_density_rms 0.111
_refine_ls_extinction_coef 0.0136(9)
_refine_ls_extinction_expression Fc^*^=kFc[1+0.001xFc^2^\l^3^/sin(2\q)]^-1/4^
_refine_ls_extinction_method 'SHELXL-2014/7 (Sheldrick 2014'
_refine_ls_goodness_of_fit_ref 1.036
_refine_ls_hydrogen_treatment constr
_refine_ls_matrix_type full
_refine_ls_number_parameters 1533
_refine_ls_number_reflns 22883
_refine_ls_number_restraints 315
_refine_ls_restrained_S_all 1.048
_refine_ls_R_factor_all 0.0795
_refine_ls_R_factor_gt 0.0765
_refine_ls_shift/su_max 0.001
_refine_ls_shift/su_mean 0.000
_refine_ls_structure_factor_coef Fsqd
_refine_ls_weighting_details 'w=1/[\s^2^(Fo^2^)+(0.1368P)^2^+3.6075P] where P=(Fo^2^+2Fc^2^)/3'
_refine_ls_weighting_scheme calc
_refine_ls_wR_factor_gt 0.2197
_refine_ls_wR_factor_ref 0.2243
_reflns_Friedel_coverage 0.000
_reflns_number_gt 21428
_reflns_number_total 22883
_reflns_threshold_expression 'I > 2\s(I)'
_cod_data_source_file d1sc00981h2.cif
_cod_data_source_block 017_EFB740a
_cod_original_cell_volume 4737.8
_cod_database_code 1562692
_shelx_shelxl_version_number 2014/7
_shelx_space_group_comment
;
The symmetry employed for this shelxl refinement is uniquely defined
by the following loop, which should always be used as a source of
symmetry information in preference to the above space-group names.
They are only intended as comments.
;
_oxdiff_exptl_absorpt_empirical_full_min 0.673
_oxdiff_exptl_absorpt_empirical_full_max 1.765
_oxdiff_exptl_absorpt_empirical_details
;
Empirical correction (ABSPACK) includes:
- Absorption correction using spherical harmonics
- Frame scaling
;

loop_
_space_group_symop_operation_xyz
'x, y, z'
'-x, -y, -z'

loop_
_atom_site_label
_atom_site_type_symbol
_atom_site_fract_x
_atom_site_fract_y
_atom_site_fract_z
_atom_site_U_iso_or_equiv
_atom_site_adp_type
_atom_site_occupancy
_atom_site_site_symmetry_order
_atom_site_calc_flag
_atom_site_refinement_flags_posn
_atom_site_refinement_flags_adp
_atom_site_refinement_flags_occupancy
_atom_site_disorder_assembly
_atom_site_disorder_group
C1A C 0.74205(13) 0.53872(12) 0.40612(10) 0.0283(4) Uani 1 1 d . . . . .
O1A O 0.81883(11) 0.66585(10) 0.46592(9) 0.0390(3) Uani 1 1 d . . . . .
O2A O 0.88580(13) 0.64804(10) 0.35010(9) 0.0412(4) Uani 1 1 d . . . . .
C2A C 0.66948(13) 0.61383(12) 0.38909(10) 0.0276(3) Uani 1 1 d . . . . .
O3A O 0.9280(3) 0.4187(3) 0.3706(3) 0.0515(10) Uani 0.5 1 d . . P A 1
O1' O 0.9194(3) 0.4014(2) 0.4112(3) 0.0429(8) Uani 0.5 1 d . . P A 2
C3A C 0.61003(13) 0.66656(11) 0.43820(10) 0.0269(3) Uani 1 1 d . . . . .
O4A O 0.98491(12) 0.48873(13) 0.42336(11) 0.0501(4) Uani 1 1 d . . . . .
C4A C 0.60781(13) 0.64760(11) 0.51319(10) 0.0270(3) Uani 1 1 d . . . . .
O5A O 0.67085(14) 0.55165(14) 0.16651(10) 0.0568(5) Uani 1 1 d . . . . .
C5A C 0.66676(13) 0.57501(11) 0.53628(10) 0.0266(3) Uani 1 1 d . . . . .
O6A O 0.57054(11) 0.67771(11) 0.17960(9) 0.0420(4) Uani 1 1 d . . . . .
C6A C 0.74075(13) 0.51884(11) 0.48688(10) 0.0269(3) Uani 1 1 d . . . . .
O7A O 0.35677(13) 0.55440(13) 0.25299(9) 0.0471(4) Uani 1 1 d . . . . .
C7A C 0.73158(12) 0.43385(11) 0.52237(10) 0.0269(3) Uani 1 1 d . . . . .
O8A O 0.46529(15) 0.58105(17) 0.14774(9) 0.0631(6) Uani 1 1 d . . . . .
C8A C 0.73231(12) 0.37378(12) 0.48597(10) 0.0280(3) Uani 1 1 d . . . . .
O9A O 0.6553(6) 0.2066(5) 0.3478(4) 0.0385(11) Uani 0.5 1 d . U P B 1
O2' O 0.6296(8) 0.1952(6) 0.3623(5) 0.094(3) Uani 0.5 1 d . U P B 2
C9A C 0.73320(13) 0.39297(12) 0.41155(10) 0.0287(4) Uani 1 1 d . . . . .
O10A O 0.71259(13) 0.09015(10) 0.41358(9) 0.0440(4) Uani 1 1 d . . . . .
C10A C 0.73322(13) 0.47205(13) 0.37525(10) 0.0286(4) Uani 1 1 d . . . . .
O11A O 0.72271(15) 0.12886(11) 0.55486(12) 0.0530(5) Uani 1 1 d . . . . .
C11A C 0.67343(13) 0.50813(13) 0.33115(10) 0.0288(4) Uani 1 1 d . . . . .
O12A O 0.58377(12) 0.10127(10) 0.56756(9) 0.0411(4) Uani 1 1 d . . . . .
C12A C 0.63385(13) 0.59609(12) 0.33948(10) 0.0282(4) Uani 1 1 d . . . . .
C13A C 0.54124(13) 0.63592(12) 0.33805(10) 0.0275(4) Uani 1 1 d . . . . .
C14A C 0.48083(13) 0.69054(11) 0.38819(10) 0.0283(4) Uani 1 1 d . . . . .
C15A C 0.51468(13) 0.70811(11) 0.43685(11) 0.0281(4) Uani 1 1 d . . . . .
C16A C 0.45348(14) 0.72502(11) 0.50965(11) 0.0289(4) Uani 1 1 d . . . . .
C17A C 0.51289(14) 0.67723(11) 0.55674(10) 0.0281(4) Uani 1 1 d . . . . .
C18A C 0.47643(14) 0.62999(12) 0.62084(10) 0.0284(3) Uani 1 1 d . . . . .
C19A C 0.53607(14) 0.55580(12) 0.64556(10) 0.0280(4) Uani 1 1 d . . . . .
C20A C 0.62895(13) 0.52732(11) 0.60229(10) 0.0269(3) Uani 1 1 d . . . . .
C21A C 0.66941(13) 0.43954(11) 0.59354(10) 0.0268(3) Uani 1 1 d . . . . .
C22A C 0.61504(13) 0.38215(11) 0.62811(10) 0.0278(4) Uani 1 1 d . . . . .
C23A C 0.61679(13) 0.32073(11) 0.59042(10) 0.0276(4) Uani 1 1 d . . . . .
C24A C 0.67666(13) 0.31462(11) 0.52130(11) 0.0279(4) Uani 1 1 d . . . . .
C25A C 0.65151(13) 0.28739(12) 0.46746(11) 0.0291(4) Uani 1 1 d . . . . .
C26A C 0.67915(13) 0.34536(12) 0.40118(10) 0.0289(3) Uani 1 1 d . . . . .
C27A C 0.62057(14) 0.38121(12) 0.35828(10) 0.0293(4) Uani 1 1 d . . . . .
C28A C 0.62032(14) 0.46227(13) 0.32111(10) 0.0292(4) Uani 1 1 d . . . . .
C29A C 0.52576(14) 0.50106(12) 0.30950(10) 0.0290(4) Uani 1 1 d . . . . .
C30A C 0.48146(14) 0.59565(12) 0.31993(10) 0.0282(4) Uani 1 1 d . . . . .
C31A C 0.63368(15) 0.20298(12) 0.47434(12) 0.0326(4) Uani 1 1 d . . . . .
C32A C 0.50933(15) 0.56701(14) 0.24821(10) 0.0331(4) Uani 1 1 d . . . . .
C33A C 0.82657(13) 0.54018(12) 0.42684(11) 0.0304(4) Uani 1 1 d . . . . .
C34A C 0.91640(14) 0.47145(14) 0.41038(14) 0.0391(5) Uani 1 1 d . . . . .
C35A C 0.84248(14) 0.62555(13) 0.41859(11) 0.0320(4) Uani 1 1 d . . . . .
C36A C 0.59507(17) 0.59524(16) 0.19258(11) 0.0392(5) Uani 1 1 d . . . . .
C37A C 0.43345(17) 0.56621(15) 0.21842(11) 0.0375(5) Uani 1 1 d . . . . .
C38A C 0.65318(16) 0.14039(12) 0.53700(13) 0.0360(4) Uani 1 1 d . . . . .
C39A C 0.66313(16) 0.16622(13) 0.40635(12) 0.0355(4) Uani 1 1 d . . . . .
C40A C 0.9067(2) 0.72985(15) 0.32977(14) 0.0481(6) Uani 1 1 d . . . . .
H40A H 0.8738 0.7617 0.3693 0.058 Uiso 1 1 calc R U . . .
H40B H 0.8838 0.7594 0.2900 0.058 Uiso 1 1 calc R U . . .
C41A C 1.0128(2) 0.72090(17) 0.30922(14) 0.0494(6) Uani 1 1 d . . . . .
H41A H 1.0257 0.7749 0.2893 0.059 Uiso 1 1 calc R U . . .
H41B H 1.0450 0.6853 0.2722 0.059 Uiso 1 1 calc R U . . .
C42A C 1.0554(2) 0.68534(17) 0.37029(15) 0.0520(6) Uani 1 1 d . . . . .
H42A H 1.0412 0.6320 0.3910 0.062 Uiso 1 1 calc R U . . .
H42B H 1.1243 0.6762 0.3512 0.062 Uiso 1 1 calc R U . . .
C43A C 1.0190(3) 0.7398(2) 0.42838(15) 0.0581(8) Uani 1 1 d . . . . .
H43A H 1.0318 0.7931 0.4083 0.087 Uiso 1 1 calc R U . . .
H43B H 1.0507 0.7147 0.4638 0.087 Uiso 1 1 calc R U . . .
H43C H 0.9514 0.7462 0.4499 0.087 Uiso 1 1 calc R U . . .
C44A C 1.0794(6) 0.4176(4) 0.4097(4) 0.0444(15) Uani 0.6 1 d . U P C 1
H44A H 1.0911 0.3899 0.4542 0.053 Uiso 0.6 1 calc R U P C 1
H44B H 1.0759 0.3771 0.3849 0.053 Uiso 0.6 1 calc R U P C 1
C45A C 1.1541(3) 0.4594(3) 0.3660(3) 0.0567(12) Uani 0.6 1 d . U P C 1
H45A H 1.2153 0.4207 0.3645 0.068 Uiso 0.6 1 calc R U P C 1
H45B H 1.1489 0.5047 0.3896 0.068 Uiso 0.6 1 calc R U P C 1
C46A C 1.1548(12) 0.4954(11) 0.2871(8) 0.140(6) Uani 0.6 1 d . U P C 1
H46A H 1.2047 0.5248 0.2635 0.168 Uiso 0.6 1 calc R U P C 1
H46B H 1.0939 0.5333 0.2862 0.168 Uiso 0.6 1 calc R U P C 1
C47A C 1.1742(9) 0.4180(7) 0.2491(5) 0.123(4) Uani 0.6 1 d . U P C 1
H47A H 1.1855 0.4351 0.1989 0.184 Uiso 0.6 1 calc R U P C 1
H47B H 1.1196 0.3948 0.2682 0.184 Uiso 0.6 1 calc R U P C 1
H47C H 1.2291 0.3771 0.2571 0.184 Uiso 0.6 1 calc R U P C 1
C9' C 1.0702(8) 0.4386(6) 0.4235(4) 0.040(2) Uani 0.4 1 d D U P C 2
H9'1 H 1.0602 0.3911 0.4593 0.048 Uiso 0.4 1 calc R U P C 2
H9'2 H 1.1041 0.4678 0.4376 0.048 Uiso 0.4 1 calc R U P C 2
C11' C 1.1571(6) 0.4797(4) 0.2936(3) 0.0480(19) Uani 0.4 1 d D U P C 2
H11A H 1.1908 0.5100 0.3067 0.058 Uiso 0.4 1 calc R U P C 2
H11B H 1.0983 0.5174 0.2876 0.058 Uiso 0.4 1 calc R U P C 2
C10' C 1.1342(6) 0.4072(4) 0.3524(3) 0.072(2) Uani 0.4 1 d D U P C 2
H10A H 1.1022 0.3763 0.3382 0.087 Uiso 0.4 1 calc R U P C 2
H10B H 1.1933 0.3701 0.3583 0.087 Uiso 0.4 1 calc R U P C 2
C12' C 1.2196(6) 0.4446(6) 0.2234(4) 0.065(2) Uani 0.4 1 d D U P C 2
H12A H 1.1830 0.4206 0.2077 0.097 Uiso 0.4 1 calc R U P C 2
H12B H 1.2743 0.4030 0.2310 0.097 Uiso 0.4 1 calc R U P C 2
H12C H 1.2403 0.4885 0.1878 0.097 Uiso 0.4 1 calc R U P C 2
C48A C 0.64380(19) 0.7194(2) 0.13266(15) 0.0541(7) Uani 1 1 d . . . . .
H48A H 0.6634 0.7062 0.0847 0.065 Uiso 1 1 calc R U . . .
H48B H 0.6993 0.7024 0.1492 0.065 Uiso 1 1 calc R U . . .
C49A C 0.5990(2) 0.8119(2) 0.1344(2) 0.0682(10) Uani 1 1 d . . . . .
H49A H 0.6468 0.8418 0.1050 0.082 Uiso 1 1 calc R U . . .
H49B H 0.5477 0.8280 0.1134 0.082 Uiso 1 1 calc R U . . .
C50A C 0.5593(2) 0.83869(19) 0.2083(2) 0.0629(8) Uani 1 1 d . . . . .
H50A H 0.5300 0.8977 0.2038 0.075 Uiso 1 1 calc R U . . .
H50B H 0.5094 0.8107 0.2370 0.075 Uiso 1 1 calc R U . . .
C51A C 0.6317(2) 0.8215(2) 0.2474(2) 0.0628(8) Uani 1 1 d . . . . .
H51A H 0.6589 0.7629 0.2546 0.094 Uiso 1 1 calc R U . . .
H51B H 0.6008 0.8415 0.2926 0.094 Uiso 1 1 calc R U . . .
H51C H 0.6815 0.8490 0.2198 0.094 Uiso 1 1 calc R U . . .
C52A C 0.3963(8) 0.5907(6) 0.1068(5) 0.093(3) Uani 0.6 1 d D U P D 1
H52A H 0.3335 0.5894 0.1402 0.112 Uiso 0.6 1 calc R U P D 1
H52B H 0.4175 0.5446 0.0800 0.112 Uiso 0.6 1 calc R U P D 1
C53A C 0.3894(4) 0.6724(5) 0.0555(3) 0.101(2) Uani 0.6 1 d D U P D 1
H53A H 0.3517 0.6727 0.0262 0.122 Uiso 0.6 1 calc R U P D 1
H53B H 0.3567 0.7183 0.0829 0.122 Uiso 0.6 1 calc R U P D 1
C54A C 0.4879(6) 0.6847(6) 0.0073(4) 0.111(3) Uani 0.6 1 d D U P D 1
H54A H 0.5213 0.6951 0.0354 0.134 Uiso 0.6 1 calc R U P D 1
H54B H 0.4798 0.7324 -0.0285 0.134 Uiso 0.6 1 calc R U P D 1
C55A C 0.5475(7) 0.6074(8) -0.0295(7) 0.168(5) Uani 0.6 1 d D U P D 1
H55A H 0.5738 0.5655 0.0034 0.253 Uiso 0.6 1 calc R U P D 1
H55B H 0.5984 0.6218 -0.0700 0.253 Uiso 0.6 1 calc R U P D 1
H55C H 0.5074 0.5869 -0.0447 0.253 Uiso 0.6 1 calc R U P D 1
C5' C 0.4055(8) 0.5818(6) 0.1100(3) 0.047(2) Uani 0.4 1 d D U P D 2
H5'A H 0.3523 0.6303 0.1165 0.057 Uiso 0.4 1 calc R U P D 2
H5'B H 0.3804 0.5329 0.1266 0.057 Uiso 0.4 1 calc R U P D 2
C6' C 0.4654(4) 0.5831(3) 0.0308(2) 0.0427(13) Uani 0.4 1 d D U P D 2
H6'A H 0.5131 0.5309 0.0243 0.051 Uiso 0.4 1 calc R U P D 2
H6'B H 0.4241 0.5884 0.0028 0.051 Uiso 0.4 1 calc R U P D 2
C7' C 0.5153(4) 0.6544(3) 0.0039(4) 0.0506(19) Uani 0.4 1 d D U P D 2
H7'A H 0.5596 0.6477 -0.0435 0.061 Uiso 0.4 1 calc R U P D 2
H7'B H 0.5519 0.6521 0.0347 0.061 Uiso 0.4 1 calc R U P D 2
C8' C 0.4438(6) 0.7396(3) 0.0017(4) 0.061(2) Uani 0.4 1 d D U P D 2
H8'A H 0.4781 0.7822 -0.0178 0.091 Uiso 0.4 1 calc R U P D 2
H8'B H 0.4029 0.7483 0.0491 0.091 Uiso 0.4 1 calc R U P D 2
H8'C H 0.4060 0.7415 -0.0275 0.091 Uiso 0.4 1 calc R U P D 2
C56A C 0.5952(2) 0.03798(16) 0.62773(16) 0.0515(6) Uani 1 1 d . . . . .
H56A H 0.5329 0.0342 0.6608 0.062 Uiso 1 1 calc R U . . .
H56B H 0.6297 0.0532 0.6524 0.062 Uiso 1 1 calc R U . . .
C57A C 0.6488(2) -0.04427(18) 0.6026(2) 0.0690(9) Uani 1 1 d D . . . .
H57A H 0.6087 -0.0626 0.5849 0.083 Uiso 1 1 calc R U . E 1
H57B H 0.7050 -0.0368 0.5630 0.083 Uiso 1 1 calc R U . E 1
C58A C 0.6794(3) -0.1103(3) 0.6564(2) 0.0519(11) Uani 0.6 1 d . . P F 1
H58A H 0.6251 -0.1113 0.6992 0.062 Uiso 0.6 1 calc R U P F 1
H58B H 0.7278 -0.0963 0.6682 0.062 Uiso 0.6 1 calc R U P F 1
C59A C 0.7188(5) -0.1963(3) 0.6349(4) 0.0726(17) Uani 0.6 1 d . U P F 1
H59A H 0.6778 -0.2066 0.6135 0.109 Uiso 0.6 1 calc R U P F 1
H59B H 0.7220 -0.2364 0.6762 0.109 Uiso 0.6 1 calc R U P F 1
H59C H 0.7817 -0.2005 0.6013 0.109 Uiso 0.6 1 calc R U P F 1
C18' C 0.673(2) -0.1944(6) 0.5933(18) 0.221(12) Uani 0.4 1 d D U P F 2
H18A H 0.7380 -0.1923 0.5811 0.332 Uiso 0.4 1 calc R U P F 2
H18B H 0.6678 -0.2273 0.5629 0.332 Uiso 0.4 1 calc R U P F 2
H18C H 0.6514 -0.2187 0.6419 0.332 Uiso 0.4 1 calc R U P F 2
C17' C 0.6099(14) -0.1059(9) 0.5834(14) 0.181(9) Uani 0.4 1 d D U P F 2
H17A H 0.6096 -0.0908 0.5344 0.217 Uiso 0.4 1 calc R U P F 2
H17B H 0.5447 -0.1038 0.6137 0.217 Uiso 0.4 1 calc R U P F 2
C60A C 0.7489(2) 0.04572(17) 0.35113(14) 0.0529(6) Uani 1 1 d . . . . .
H60A H 0.8135 0.0502 0.3241 0.063 Uiso 1 1 calc R U . . .
H60B H 0.7089 0.0694 0.3205 0.063 Uiso 1 1 calc R U . . .
C61A C 0.7477(2) -0.04329(17) 0.37757(16) 0.0538(6) Uani 1 1 d . . . . .
H61A H 0.7825 -0.0646 0.4119 0.065 Uiso 1 1 calc R U . . .
H61B H 0.7797 -0.0753 0.3381 0.065 Uiso 1 1 calc R U . . .
C62A C 0.6465(3) -0.0538(2) 0.4120(2) 0.0701(10) Uani 1 1 d . . . . .
H62A H 0.6122 -0.0342 0.3773 0.084 Uiso 1 1 calc R U . . .
H62B H 0.6138 -0.0205 0.4506 0.084 Uiso 1 1 calc R U . . .
C63A C 0.6458(3) -0.1445(2) 0.4409(3) 0.0939(16) Uani 1 1 d . . . . .
H63A H 0.6752 -0.1770 0.4024 0.141 Uiso 1 1 calc R U . . .
H63B H 0.5811 -0.1489 0.4638 0.141 Uiso 1 1 calc R U . . .
H63C H 0.6807 -0.1643 0.4747 0.141 Uiso 1 1 calc R U . . .
O1B O 1.13865(11) 0.29427(10) 0.83642(10) 0.0410(4) Uani 1 1 d . . . . .
C1B C 0.73689(12) 0.09205(11) 1.06012(9) 0.0240(3) Uani 1 1 d . . . . .
O2B O 1.02664(12) 0.41228(9) 0.83355(9) 0.0419(4) Uani 1 1 d . . . . .
C2B C 0.74390(12) -0.00219(11) 1.09381(9) 0.0238(3) Uani 1 1 d . . . . .
O3B O 0.82230(15) 0.36664(12) 0.88124(14) 0.0595(6) Uani 1 1 d . . . . .
C3B C 0.78425(11) -0.06291(11) 1.04212(9) 0.0236(3) Uani 1 1 d . . . . .
O4B O 0.86430(11) 0.39704(9) 0.96578(9) 0.0375(3) Uani 1 1 d . . . . .
C4B C 0.80742(12) -0.03924(11) 0.96879(9) 0.0236(3) Uani 1 1 d . . . . .
O5B O 0.93539(14) -0.19028(11) 0.80485(9) 0.0447(4) Uani 1 1 d . . . . .
C5B C 0.80072(12) 0.04807(11) 0.93817(9) 0.0234(3) Uani 1 1 d . . . . .
O6B O 1.04092(13) -0.15222(10) 0.70125(8) 0.0388(3) Uani 1 1 d . . . . .
C6B C 0.77159(12) 0.10925(11) 0.98127(9) 0.0242(3) Uani 1 1 d . . . . .
O7B O 1.00904(11) 0.05528(10) 0.68842(8) 0.0351(3) Uani 1 1 d . . . . .
C7B C 0.82177(12) 0.17298(10) 0.96168(10) 0.0241(3) Uani 1 1 d . . . . .
O8B O 0.87935(11) 0.00720(9) 0.71039(8) 0.0339(3) Uani 1 1 d . . . . .
C8B C 0.89473(12) 0.17701(10) 0.89750(9) 0.0243(3) Uani 1 1 d . . . . .
O9B O 0.60104(11) 0.04676(12) 1.23562(9) 0.0443(4) Uani 1 1 d . . . . .
C9B C 0.92380(12) 0.11412(10) 0.85350(9) 0.0237(3) Uani 1 1 d . . . . .
O10B O 0.56923(11) 0.17279(11) 1.17199(9) 0.0400(3) Uani 1 1 d . . . . .
C10B C 0.87564(12) 0.05138(11) 0.87216(9) 0.0235(3) Uani 1 1 d . . . . .
O11B O 0.59756(11) 0.04443(13) 1.01407(9) 0.0466(4) Uani 1 1 d . . . . .
C11B C 0.92433(12) -0.03450(11) 0.85563(9) 0.0234(3) Uani 1 1 d . . . . .
O12B O 0.49306(10) 0.05988(11) 1.12303(8) 0.0382(3) Uani 1 1 d . . . . .
C12B C 0.88632(12) -0.08870(10) 0.92160(9) 0.0232(3) Uani 1 1 d . . . . .
C13B C 0.94450(12) -0.15795(10) 0.94900(9) 0.0235(3) Uani 1 1 d . . . . .
C14B C 0.92172(12) -0.18274(10) 1.02403(9) 0.0237(3) Uani 1 1 d . . . . .
C15B C 0.84515(12) -0.13416(10) 1.06944(9) 0.0237(3) Uani 1 1 d . . . . .
C16B C 0.85336(12) -0.11652(11) 1.13415(9) 0.0240(3) Uani 1 1 d . . . . .
C17B C 0.79831(12) -0.03500(11) 1.14575(9) 0.0235(3) Uani 1 1 d . . . . .
C18B C 0.83165(12) 0.01556(11) 1.17057(9) 0.0234(3) Uani 1 1 d . . . . .
C19B C 0.82446(12) 0.10304(11) 1.14030(9) 0.0232(3) Uani 1 1 d . . . . .
C20B C 0.78456(12) 0.13751(10) 1.08539(9) 0.0236(3) Uani 1 1 d . . . . .
C21B C 0.82955(12) 0.19059(10) 1.02657(9) 0.0237(3) Uani 1 1 d . . . . .
C22B C 0.91025(12) 0.21151(10) 1.02579(9) 0.0237(3) Uani 1 1 d . . . . .
C23B C 0.95101(12) 0.17572(10) 1.08224(9) 0.0232(3) Uani 1 1 d . . . . .
C24B C 0.90703(12) 0.12465(10) 1.14012(9) 0.0227(3) Uani 1 1 d . . . . .
C25B C 0.96189(12) 0.05354(11) 1.17834(9) 0.0233(3) Uani 1 1 d . . . . .
C26B C 0.91818(12) -0.01642(11) 1.18862(9) 0.0231(3) Uani 1 1 d . . . . .
C27B C 0.97144(12) -0.09585(11) 1.17731(9) 0.0235(3) Uani 1 1 d . . . . .
C28B C 0.93762(12) -0.14847(10) 1.15193(9) 0.0242(3) Uani 1 1 d . . . . .
C29B C 0.98782(12) 0.22613(10) 0.95903(10) 0.0240(3) Uani 1 1 d . . . . .
C30B C 0.97857(12) 0.20805(10) 0.88895(9) 0.0243(3) Uani 1 1 d . . . . .
C31B C 0.97461(13) -0.05835(11) 0.78170(9) 0.0252(3) Uani 1 1 d . . . . .
C32B C 0.97988(13) -0.14223(12) 0.76617(10) 0.0278(3) Uani 1 1 d . . . . .
C33B C 0.95906(13) 0.00895(12) 0.72090(10) 0.0275(3) Uani 1 1 d . . . . .
C34B C 0.97383(13) 0.29507(11) 0.89844(10) 0.0274(3) Uani 1 1 d . . . . .
C35B C 1.05707(15) 0.33214(11) 0.85288(10) 0.0296(4) Uani 1 1 d . . . . .
C36B C 0.87696(15) 0.35690(11) 0.91308(12) 0.0332(4) Uani 1 1 d . . . . .
C37B C 0.64900(12) 0.06193(12) 1.10716(10) 0.0271(3) Uani 1 1 d . . . . .
C38B C 0.57827(13) 0.05492(13) 1.07456(11) 0.0309(4) Uani 1 1 d . . . . .
C39B C 0.60352(13) 0.09070(14) 1.18027(11) 0.0328(4) Uani 1 1 d . . . . .
C40B C 0.84772(17) 0.07215(14) 0.65718(12) 0.0380(5) Uani 1 1 d . . . . .
H40C H 0.8046 0.0556 0.6413 0.046 Uiso 1 1 calc R U . . .
H40D H 0.9024 0.0802 0.6163 0.046 Uiso 1 1 calc R U . . .
C41B C 0.79809(17) 0.15126(14) 0.68811(13) 0.0414(5) Uani 1 1 d . . . . .
H41C H 0.7771 0.1933 0.6522 0.050 Uiso 1 1 calc R U . . .
H41D H 0.8434 0.1693 0.7005 0.050 Uiso 1 1 calc R U . . .
C42B C 0.71239(18) 0.14462(19) 0.75378(17) 0.0526(6) Uani 1 1 d . . . . .
H42C H 0.6633 0.1335 0.7406 0.063 Uiso 1 1 calc R U . . .
H42D H 0.7314 0.0985 0.7879 0.063 Uiso 1 1 calc R U . . .
C43B C 0.6722(2) 0.2226(2) 0.7878(2) 0.0685(9) Uani 1 1 d . . . . .
H43D H 0.7227 0.2380 0.7948 0.103 Uiso 1 1 calc R U . . .
H43E H 0.6252 0.2134 0.8329 0.103 Uiso 1 1 calc R U . . .
H43F H 0.6431 0.2663 0.7575 0.103 Uiso 1 1 calc R U . . .
C44B C 1.0420(7) -0.2209(5) 0.6698(3) 0.0351(17) Uani 0.6 1 d . U P G 1
H44C H 0.9777 -0.2270 0.6816 0.042 Uiso 0.6 1 calc R U P G 1
H44D H 1.0805 -0.2720 0.6876 0.042 Uiso 0.6 1 calc R U P G 1
C45B C 1.0834(3) -0.2016(3) 0.5919(2) 0.0432(8) Uani 0.6 1 d . U P G 1
H45C H 1.0809 -0.2451 0.5698 0.052 Uiso 0.6 1 calc R U P G 1
H45D H 1.1503 -0.2034 0.5815 0.052 Uiso 0.6 1 calc R U P G 1
C46B C 1.0373(8) -0.1202(8) 0.5575(5) 0.075(3) Uani 0.6 1 d . U P G 1
H46C H 1.0731 -0.1129 0.5073 0.090 Uiso 0.6 1 calc R U P G 1
H46D H 1.0397 -0.0760 0.5788 0.090 Uiso 0.6 1 calc R U P G 1
C47B C 0.9343(6) -0.1140(7) 0.5654(5) 0.111(3) Uani 0.6 1 d . U P G 1
H47D H 0.9044 -0.0581 0.5499 0.167 Uiso 0.6 1 calc R U P G 1
H47E H 0.9009 -0.1293 0.6143 0.167 Uiso 0.6 1 calc R U P G 1
H47F H 0.9322 -0.1506 0.5368 0.167 Uiso 0.6 1 calc R U P G 1
C1' C 1.0523(15) -0.2250(11) 0.6692(11) 0.073(6) Uani 0.4 1 d . U P G 2
H1'A H 1.0351 -0.2703 0.7055 0.087 Uiso 0.4 1 calc R U P G 2
H1'B H 1.1175 -0.2434 0.6394 0.087 Uiso 0.4 1 calc R U P G 2
C3' C 1.0051(10) -0.1267(12) 0.5637(9) 0.056(3) Uani 0.4 1 d . U P G 2
H3'A H 1.0647 -0.1492 0.5289 0.068 Uiso 0.4 1 calc R U P G 2
H3'B H 1.0144 -0.0828 0.5813 0.068 Uiso 0.4 1 calc R U P G 2
C4' C 0.9271(7) -0.0896(7) 0.5268(5) 0.069(2) Uani 0.4 1 d . U P G 2
H4'A H 0.9473 -0.1113 0.4827 0.104 Uiso 0.4 1 calc R U P G 2
H4'B H 0.9167 -0.0305 0.5177 0.104 Uiso 0.4 1 calc R U P G 2
H4'C H 0.8688 -0.1040 0.5571 0.104 Uiso 0.4 1 calc R U P G 2
C2' C 0.9818(6) -0.1929(4) 0.6237(4) 0.0506(14) Uani 0.4 1 d . U P G 2
H2'A H 0.9803 -0.2394 0.6048 0.061 Uiso 0.4 1 calc R U P G 2
H2'B H 0.9181 -0.1723 0.6549 0.061 Uiso 0.4 1 calc R U P G 2
C48B C 1.1033(4) 0.4520(2) 0.7887(4) 0.049(2) Uani 0.6 1 d D U P H 1
H48C H 1.1415 0.4235 0.7476 0.059 Uiso 0.6 1 calc R U P H 1
H48D H 1.1445 0.4519 0.8152 0.059 Uiso 0.6 1 calc R U P H 1
C49B C 1.0525(3) 0.5413(2) 0.7654(2) 0.0514(10) Uani 0.6 1 d D U P H 1
H49C H 1.0952 0.5652 0.7232 0.062 Uiso 0.6 1 calc R U P H 1
H49D H 0.9966 0.5411 0.7542 0.062 Uiso 0.6 1 calc R U P H 1
C50B C 1.0224(3) 0.5934(3) 0.8261(3) 0.0651(14) Uani 0.6 1 d D U P H 1
H50C H 0.9949 0.5620 0.8711 0.078 Uiso 0.6 1 calc R U P H 1
H50Y H 0.9742 0.6433 0.8185 0.078 Uiso 0.6 1 calc R U P H 1
C51B C 1.1097(5) 0.6166(4) 0.8288(4) 0.081(2) Uani 0.6 1 d D U P H 1
H51E H 1.1617 0.5681 0.8271 0.121 Uiso 0.6 1 calc R U P H 1
H51F H 1.0935 0.6390 0.8721 0.121 Uiso 0.6 1 calc R U P H 1
H51G H 1.1284 0.6572 0.7888 0.121 Uiso 0.6 1 calc R U P H 1
C13' C 1.0916(9) 0.4645(6) 0.7876(7) 0.074(5) Uani 0.4 1 d D U P H 2
H13A H 1.0826 0.4810 0.7410 0.089 Uiso 0.4 1 calc R U P H 2
H13B H 1.1576 0.4344 0.7818 0.089 Uiso 0.4 1 calc R U P H 2
C15' C 1.1483(5) 0.5853(5) 0.7944(4) 0.088(4) Uani 0.4 1 d D U P H 2
H15A H 1.1577 0.6042 0.7441 0.105 Uiso 0.4 1 calc R U P H 2
H15B H 1.2071 0.5470 0.7997 0.105 Uiso 0.4 1 calc R U P H 2
C14' C 1.0667(4) 0.5409(4) 0.8247(4) 0.0492(14) Uani 0.4 1 d D U P H 2
H14A H 1.0085 0.5787 0.8178 0.059 Uiso 0.4 1 calc R U P H 2
H14B H 1.0557 0.5240 0.8754 0.059 Uiso 0.4 1 calc R U P H 2
C16' C 1.1249(7) 0.6600(5) 0.8336(4) 0.077(3) Uani 0.4 1 d D U P H 2
H16A H 1.1680 0.6946 0.8072 0.115 Uiso 0.4 1 calc R U P H 2
H16B H 1.1317 0.6406 0.8802 0.115 Uiso 0.4 1 calc R U P H 2
H16C H 1.0604 0.6913 0.8377 0.115 Uiso 0.4 1 calc R U P H 2
C52B C 0.77599(17) 0.46093(16) 0.98718(18) 0.0511(6) Uani 1 1 d . . . . .
H52C H 0.7429 0.4483 1.0373 0.061 Uiso 1 1 calc R U . . .
H52D H 0.7343 0.4629 0.9604 0.061 Uiso 1 1 calc R U . . .
C53B C 0.8000(2) 0.54375(19) 0.9733(2) 0.0602(7) Uani 1 1 d . . . . .
H53D H 0.8285 0.5571 0.9224 0.072 Uiso 1 1 calc R U . . .
H53C H 0.7410 0.5858 0.9878 0.072 Uiso 1 1 calc R U . . .
C54B C 0.8664(2) 0.5483(2) 1.0102(2) 0.0632(8) Uani 1 1 d . . . . .
H54C H 0.9262 0.5075 0.9945 0.076 Uiso 1 1 calc R U . . .
H54D H 0.8389 0.5333 1.0609 0.076 Uiso 1 1 calc R U . . .
C55B C 0.8879(3) 0.6316(2) 0.9982(2) 0.0730(10) Uani 1 1 d . . . . .
H55E H 0.9018 0.6529 0.9485 0.109 Uiso 1 1 calc R U . . .
H55F H 0.9420 0.6257 1.0132 0.109 Uiso 1 1 calc R U . . .
H55G H 0.8335 0.6691 1.0251 0.109 Uiso 1 1 calc R U . . .
C56B C 0.5318(2) 0.2149(2) 1.23491(15) 0.0595(7) Uani 1 1 d D U . . .
H56C H 0.5791 0.2011 1.2595 0.071 Uiso 1 1 calc R U . . .
H56D H 0.4750 0.1983 1.2673 0.071 Uiso 1 1 calc R U . . .
C57B C 0.5077(3) 0.3085(2) 1.2093(2) 0.115(2) Uani 1 1 d D U . . .
H57C H 0.4568 0.3213 1.1882 0.137 Uiso 1 1 calc R U . . .
H57D H 0.4836 0.3379 1.2503 0.137 Uiso 1 1 calc R U . . .
C58B C 0.5920(4) 0.3408(3) 1.1549(2) 0.1057(17) Uani 1 1 d D U . . .
H58C H 0.6131 0.3143 1.1126 0.127 Uiso 1 1 calc R U . . .
H58D H 0.5699 0.3998 1.1415 0.127 Uiso 1 1 calc R U . . .
C59B C 0.6774(4) 0.3257(3) 1.1817(2) 0.1063(19) Uani 1 1 d D U . . .
H59D H 0.6602 0.3590 1.2187 0.159 Uiso 1 1 calc R U . . .
H59E H 0.7302 0.3404 1.1432 0.159 Uiso 1 1 calc R U . . .
H59F H 0.6954 0.2683 1.2001 0.159 Uiso 1 1 calc R U . . .
C60B C 0.41739(15) 0.05084(19) 1.10004(14) 0.0473(6) Uani 1 1 d . . . . .
H60C H 0.4274 -0.0064 1.0947 0.057 Uiso 1 1 calc R U . . .
H60D H 0.4171 0.0847 1.0547 0.057 Uiso 1 1 calc R U . . .
C61B C 0.32454(15) 0.07835(17) 1.15621(14) 0.0447(5) Uani 1 1 d . . . . .
H61C H 0.3277 0.0456 1.2015 0.054 Uiso 1 1 calc R U . . .
H61D H 0.2738 0.0674 1.1449 0.054 Uiso 1 1 calc R U . . .
C62B C 0.2993(2) 0.1700(2) 1.1639(2) 0.0674(9) Uani 1 1 d . . . . .
H62C H 0.2439 0.1813 1.2055 0.081 Uiso 1 1 calc R U . . .
H62D H 0.3520 0.1820 1.1717 0.081 Uiso 1 1 calc R U . . .
C63B C 0.2784(3) 0.2262(3) 1.1004(3) 0.111(2) Uani 1 1 d . . . . .
H63D H 0.3281 0.2092 1.0581 0.166 Uiso 1 1 calc R U . . .
H63E H 0.2753 0.2820 1.1040 0.166 Uiso 1 1 calc R U . . .
H63F H 0.2183 0.2235 1.0984 0.166 Uiso 1 1 calc R U . . .

loop_
_atom_site_aniso_label
_atom_site_aniso_U_11
_atom_site_aniso_U_22
_atom_site_aniso_U_33
_atom_site_aniso_U_23
_atom_site_aniso_U_13
_atom_site_aniso_U_12
C1A 0.0268(7) 0.0316(9) 0.0325(8) -0.0033(7) -0.0149(7) -0.0097(7)
O1A 0.0380(7) 0.0378(8) 0.0490(8) -0.0051(7) -0.0178(7) -0.0158(6)
O2A 0.0588(9) 0.0376(8) 0.0395(8) 0.0086(7) -0.0285(7) -0.0232(7)
C2A 0.0278(8) 0.0300(8) 0.0314(8) -0.0005(7) -0.0158(7) -0.0108(7)
O3A 0.0324(16) 0.058(3) 0.075(3) -0.032(2) -0.017(2) -0.0094(17)
O1' 0.0286(15) 0.0430(19) 0.057(2) -0.0066(19) -0.0194(16) -0.0017(13)
C3A 0.0298(8) 0.0250(8) 0.0337(8) -0.0002(7) -0.0187(7) -0.0100(7)
O4A 0.0355(8) 0.0600(11) 0.0615(11) -0.0108(9) -0.0314(8) 0.0000(8)
C4A 0.0319(8) 0.0238(8) 0.0353(8) -0.0038(7) -0.0204(7) -0.0090(7)
O5A 0.0490(10) 0.0680(13) 0.0420(9) -0.0071(9) -0.0051(8) -0.0092(9)
C5A 0.0293(8) 0.0268(8) 0.0333(8) -0.0033(7) -0.0197(7) -0.0091(7)
O6A 0.0369(7) 0.0517(9) 0.0422(8) 0.0057(7) -0.0171(6) -0.0206(7)
C6A 0.0276(8) 0.0277(8) 0.0326(8) -0.0019(7) -0.0181(7) -0.0080(7)
O7A 0.0489(9) 0.0702(12) 0.0368(8) 0.0056(8) -0.0257(7) -0.0300(9)
C7A 0.0259(7) 0.0263(8) 0.0349(8) -0.0027(7) -0.0188(7) -0.0053(6)
O8A 0.0634(12) 0.1166(19) 0.0324(8) -0.0001(10) -0.0249(8) -0.0497(13)
C8A 0.0247(7) 0.0272(8) 0.0370(9) -0.0054(7) -0.0174(7) -0.0032(6)
O9A 0.059(2) 0.0240(17) 0.035(2) -0.0001(15) -0.0197(17) -0.0096(18)
O2' 0.150(9) 0.060(5) 0.080(6) -0.050(4) -0.086(6) 0.055(5)
C9A 0.0245(7) 0.0309(9) 0.0343(8) -0.0103(8) -0.0129(7) -0.0032(7)
O10A 0.0515(9) 0.0310(8) 0.0395(8) -0.0095(7) -0.0138(7) 0.0071(7)
C10A 0.0251(7) 0.0348(9) 0.0295(8) -0.0077(7) -0.0103(6) -0.0076(7)
O11A 0.0684(11) 0.0336(8) 0.0794(13) 0.0073(8) -0.0562(11) -0.0150(8)
C11A 0.0287(8) 0.0344(9) 0.0267(8) -0.0055(7) -0.0112(6) -0.0086(7)
O12A 0.0416(8) 0.0358(8) 0.0455(8) 0.0014(7) -0.0212(7) -0.0047(6)
C12A 0.0302(8) 0.0317(9) 0.0280(8) -0.0006(7) -0.0139(7) -0.0117(7)
C13A 0.0330(8) 0.0283(8) 0.0279(8) 0.0013(7) -0.0177(7) -0.0108(7)
C14A 0.0326(8) 0.0253(8) 0.0343(8) 0.0022(7) -0.0206(7) -0.0094(7)
C15A 0.0317(8) 0.0226(8) 0.0372(9) -0.0002(7) -0.0209(7) -0.0076(7)
C16A 0.0323(8) 0.0240(8) 0.0388(9) -0.0041(7) -0.0217(7) -0.0061(7)
C17A 0.0347(8) 0.0243(8) 0.0355(9) -0.0048(7) -0.0219(7) -0.0076(7)
C18A 0.0333(8) 0.0276(8) 0.0327(8) -0.0100(7) -0.0176(7) -0.0061(7)
C19A 0.0348(8) 0.0300(8) 0.0298(8) -0.0052(7) -0.0197(7) -0.0103(7)
C20A 0.0319(8) 0.0280(8) 0.0310(8) -0.0034(7) -0.0212(7) -0.0086(7)
C21A 0.0292(8) 0.0274(8) 0.0323(8) -0.0021(7) -0.0207(7) -0.0068(7)
C22A 0.0317(8) 0.0278(8) 0.0320(8) -0.0001(7) -0.0218(7) -0.0073(7)
C23A 0.0308(8) 0.0232(8) 0.0362(9) 0.0002(7) -0.0221(7) -0.0060(6)
C24A 0.0286(8) 0.0228(8) 0.0388(9) -0.0055(7) -0.0205(7) -0.0022(6)
C25A 0.0297(8) 0.0247(8) 0.0390(9) -0.0076(8) -0.0186(7) -0.0032(7)
C26A 0.0281(8) 0.0283(8) 0.0344(8) -0.0122(8) -0.0131(7) -0.0028(7)
C27A 0.0306(8) 0.0319(9) 0.0307(8) -0.0119(8) -0.0132(7) -0.0050(7)
C28A 0.0311(8) 0.0349(9) 0.0264(7) -0.0078(7) -0.0123(7) -0.0080(7)
C29A 0.0339(8) 0.0331(9) 0.0276(8) -0.0049(7) -0.0165(7) -0.0100(7)
C30A 0.0339(8) 0.0308(9) 0.0284(8) -0.0007(7) -0.0191(7) -0.0111(7)
C31A 0.0369(9) 0.0246(8) 0.0444(10) -0.0066(8) -0.0246(8) -0.0034(7)
C32A 0.0388(9) 0.0416(10) 0.0285(8) -0.0006(8) -0.0197(7) -0.0153(8)
C33A 0.0284(8) 0.0313(9) 0.0378(9) -0.0005(8) -0.0175(7) -0.0107(7)
C34A 0.0264(8) 0.0364(10) 0.0567(13) -0.0023(10) -0.0155(9) -0.0104(8)
C35A 0.0303(8) 0.0327(9) 0.0408(10) 0.0011(8) -0.0213(8) -0.0108(7)
C36A 0.0427(11) 0.0532(13) 0.0291(9) 0.0004(9) -0.0183(8) -0.0182(10)
C37A 0.0463(11) 0.0465(12) 0.0323(9) 0.0003(9) -0.0238(8) -0.0194(10)
C38A 0.0456(11) 0.0236(8) 0.0472(11) -0.0069(8) -0.0274(9) -0.0029(8)
C39A 0.0405(10) 0.0284(9) 0.0452(11) -0.0099(9) -0.0235(9) -0.0034(8)
C40A 0.0737(16) 0.0357(11) 0.0494(12) 0.0131(10) -0.0374(12) -0.0258(11)
C41A 0.0724(17) 0.0474(13) 0.0413(11) 0.0072(11) -0.0241(12) -0.0347(13)
C42A 0.0654(16) 0.0500(14) 0.0560(14) 0.0091(12) -0.0323(13) -0.0317(13)
C43A 0.082(2) 0.0652(17) 0.0491(13) 0.0071(13) -0.0325(14) -0.0451(16)
C44A 0.032(2) 0.039(4) 0.063(3) -0.027(3) -0.026(2) 0.018(3)
C45A 0.0313(17) 0.062(3) 0.080(3) -0.014(3) -0.029(2) 0.0014(18)
C46A 0.096(8) 0.157(11) 0.134(10) -0.009(9) -0.051(7) 0.025(7)
C47A 0.144(9) 0.132(9) 0.084(6) -0.022(6) -0.067(6) 0.019(7)
C9' 0.032(3) 0.032(5) 0.052(4) -0.027(4) -0.015(3) 0.017(3)
C11' 0.035(4) 0.066(5) 0.046(4) -0.008(3) -0.014(3) -0.014(4)
C10' 0.053(4) 0.086(6) 0.079(5) -0.024(5) -0.027(4) -0.002(4)
C12' 0.053(4) 0.065(5) 0.070(5) -0.003(4) -0.014(4) -0.017(4)
C48A 0.0415(12) 0.0732(18) 0.0512(13) 0.0107(13) -0.0159(10) -0.0316(12)
C49A 0.0540(15) 0.0684(18) 0.088(2) 0.0308(17) -0.0337(16) -0.0389(14)
C50A 0.0471(14) 0.0466(14) 0.094(2) 0.0046(15) -0.0232(15) -0.0195(12)
C51A 0.0473(14) 0.0576(16) 0.084(2) 0.0000(16) -0.0138(14) -0.0290(13)
C52A 0.086(5) 0.158(7) 0.078(5) 0.001(4) -0.059(4) -0.061(4)
C53A 0.097(4) 0.157(5) 0.072(3) -0.007(4) -0.055(3) -0.034(4)
C54A 0.103(5) 0.169(6) 0.097(5) 0.008(5) -0.076(4) -0.047(5)
C55A 0.137(9) 0.207(11) 0.162(9) -0.021(9) -0.072(8) -0.016(8)
C5' 0.065(5) 0.086(5) 0.012(2) 0.011(3) -0.021(3) -0.048(4)
C6' 0.061(3) 0.059(3) 0.024(2) 0.000(2) -0.027(2) -0.023(3)
C7' 0.034(3) 0.068(4) 0.035(3) 0.005(3) -0.018(2) 0.006(3)
C8' 0.072(4) 0.048(4) 0.056(4) -0.003(3) -0.039(4) 0.014(3)
C56A 0.0654(16) 0.0394(12) 0.0551(14) 0.0080(11) -0.0344(13) -0.0125(11)
C57A 0.0592(17) 0.0378(13) 0.099(3) 0.0014(16) -0.0239(17) -0.0048(12)
C58A 0.052(2) 0.0344(19) 0.047(2) 0.0112(18) -0.0110(17) 0.0020(16)
C59A 0.082(4) 0.035(2) 0.074(4) 0.009(2) -0.018(3) 0.004(2)
C18' 0.23(2) 0.170(17) 0.26(2) -0.086(15) -0.040(16) -0.047(15)
C17' 0.179(12) 0.178(12) 0.188(12) -0.022(9) -0.046(9) -0.062(9)
C60A 0.0660(16) 0.0398(13) 0.0411(12) -0.0135(11) -0.0136(11) 0.0057(12)
C61A 0.0726(18) 0.0373(12) 0.0523(14) -0.0128(12) -0.0258(13) -0.0019(12)
C62A 0.072(2) 0.0502(16) 0.109(3) -0.0187(18) -0.057(2) -0.0041(14)
C63A 0.088(3) 0.0510(18) 0.169(5) -0.015(2) -0.069(3) -0.0198(18)
O1B 0.0354(7) 0.0313(7) 0.0584(10) 0.0075(7) -0.0196(7) -0.0153(6)
C1B 0.0216(7) 0.0243(7) 0.0317(8) -0.0035(7) -0.0149(6) -0.0058(6)
O2B 0.0440(8) 0.0220(7) 0.0493(9) 0.0065(7) -0.0079(7) -0.0096(6)
C2B 0.0223(7) 0.0249(8) 0.0301(8) -0.0028(7) -0.0134(6) -0.0086(6)
O3B 0.0574(11) 0.0428(9) 0.0949(16) -0.0181(10) -0.0558(12) 0.0095(8)
C3B 0.0220(7) 0.0250(8) 0.0310(8) -0.0022(7) -0.0142(6) -0.0100(6)
O4B 0.0340(7) 0.0281(7) 0.0508(9) -0.0070(7) -0.0158(6) -0.0039(6)
C4B 0.0228(7) 0.0249(7) 0.0314(8) -0.0021(7) -0.0165(6) -0.0092(6)
O5B 0.0618(10) 0.0410(9) 0.0414(8) -0.0079(7) -0.0122(8) -0.0293(8)
C5B 0.0226(7) 0.0243(7) 0.0303(8) -0.0008(6) -0.0173(6) -0.0068(6)
O6B 0.0526(9) 0.0310(7) 0.0360(7) -0.0095(6) -0.0115(7) -0.0137(7)
C6B 0.0221(7) 0.0250(7) 0.0316(8) -0.0012(7) -0.0177(6) -0.0053(6)
O7B 0.0395(7) 0.0392(8) 0.0343(7) 0.0045(6) -0.0209(6) -0.0160(6)
C7B 0.0253(7) 0.0199(7) 0.0325(8) -0.0009(6) -0.0186(6) -0.0038(6)
O8B 0.0381(7) 0.0320(7) 0.0429(7) 0.0029(6) -0.0289(6) -0.0109(6)
C8B 0.0281(7) 0.0200(7) 0.0308(8) 0.0022(6) -0.0192(6) -0.0064(6)
O9B 0.0343(7) 0.0620(11) 0.0348(7) -0.0032(7) -0.0113(6) -0.0109(7)
C9B 0.0263(7) 0.0220(7) 0.0282(7) 0.0014(6) -0.0176(6) -0.0061(6)
O10B 0.0365(7) 0.0448(9) 0.0440(8) -0.0185(7) -0.0168(6) -0.0032(7)
C10B 0.0252(7) 0.0245(7) 0.0277(7) 0.0000(6) -0.0181(6) -0.0066(6)
O11B 0.0288(7) 0.0813(13) 0.0425(8) -0.0215(9) -0.0150(6) -0.0171(8)
C11B 0.0243(7) 0.0245(7) 0.0286(7) -0.0017(6) -0.0160(6) -0.0081(6)
O12B 0.0239(6) 0.0583(10) 0.0419(8) -0.0129(7) -0.0147(6) -0.0134(6)
C12B 0.0248(7) 0.0237(7) 0.0300(7) -0.0028(6) -0.0161(6) -0.0099(6)
C13B 0.0261(7) 0.0207(7) 0.0314(8) -0.0027(6) -0.0158(6) -0.0092(6)
C14B 0.0274(7) 0.0195(7) 0.0321(8) 0.0000(6) -0.0169(6) -0.0103(6)
C15B 0.0259(7) 0.0218(7) 0.0305(8) 0.0003(6) -0.0146(6) -0.0118(6)
C16B 0.0263(7) 0.0235(7) 0.0280(7) 0.0013(6) -0.0132(6) -0.0120(6)
C17B 0.0229(7) 0.0255(8) 0.0270(7) -0.0005(6) -0.0119(6) -0.0100(6)
C18B 0.0239(7) 0.0250(8) 0.0264(7) -0.0021(6) -0.0126(6) -0.0082(6)
C19B 0.0234(7) 0.0232(7) 0.0282(7) -0.0039(6) -0.0131(6) -0.0066(6)
C20B 0.0226(7) 0.0220(7) 0.0314(8) -0.0042(7) -0.0150(6) -0.0045(6)
C21B 0.0246(7) 0.0200(7) 0.0312(8) -0.0030(6) -0.0163(6) -0.0035(6)
C22B 0.0278(7) 0.0176(7) 0.0313(8) -0.0026(6) -0.0163(6) -0.0054(6)
C23B 0.0255(7) 0.0206(7) 0.0302(7) -0.0041(6) -0.0156(6) -0.0064(6)
C24B 0.0242(7) 0.0213(7) 0.0289(7) -0.0048(6) -0.0152(6) -0.0051(6)
C25B 0.0248(7) 0.0234(7) 0.0281(7) -0.0024(6) -0.0154(6) -0.0072(6)
C26B 0.0261(7) 0.0245(7) 0.0249(7) -0.0007(6) -0.0139(6) -0.0095(6)
C27B 0.0279(7) 0.0235(7) 0.0253(7) 0.0021(6) -0.0161(6) -0.0094(6)
C28B 0.0292(7) 0.0217(7) 0.0274(7) 0.0033(6) -0.0156(6) -0.0111(6)
C29B 0.0287(7) 0.0183(7) 0.0314(8) -0.0002(6) -0.0172(6) -0.0077(6)
C30B 0.0292(7) 0.0186(7) 0.0305(8) 0.0020(6) -0.0171(6) -0.0081(6)
C31B 0.0283(7) 0.0261(8) 0.0288(8) -0.0022(7) -0.0171(6) -0.0087(6)
C32B 0.0319(8) 0.0280(8) 0.0321(8) -0.0047(7) -0.0192(7) -0.0079(7)
C33B 0.0323(8) 0.0277(8) 0.0299(8) -0.0025(7) -0.0193(7) -0.0074(7)
C34B 0.0332(8) 0.0193(7) 0.0350(8) 0.0021(7) -0.0189(7) -0.0082(6)
C35B 0.0398(9) 0.0210(8) 0.0340(8) 0.0022(7) -0.0186(8) -0.0119(7)
C36B 0.0365(9) 0.0208(8) 0.0474(11) 0.0022(8) -0.0225(8) -0.0078(7)
C37B 0.0217(7) 0.0322(9) 0.0342(8) -0.0065(7) -0.0144(6) -0.0078(6)
C38B 0.0229(7) 0.0372(10) 0.0397(9) -0.0085(8) -0.0162(7) -0.0072(7)
C39B 0.0207(7) 0.0464(11) 0.0373(9) -0.0107(9) -0.0125(7) -0.0087(7)
C40B 0.0448(11) 0.0377(10) 0.0421(10) 0.0033(9) -0.0314(9) -0.0097(9)
C41B 0.0453(11) 0.0359(10) 0.0494(12) 0.0009(10) -0.0281(10) -0.0079(9)
C42B 0.0375(11) 0.0561(15) 0.0702(17) -0.0142(14) -0.0238(11) -0.0070(11)
C43B 0.0554(16) 0.076(2) 0.072(2) -0.0233(18) -0.0247(15) 0.0017(15)
C44B 0.057(3) 0.026(3) 0.031(2) -0.003(2) -0.021(2) -0.014(2)
C45B 0.0465(19) 0.041(2) 0.0388(17) -0.0198(17) -0.0117(15) 0.0025(16)
C46B 0.101(8) 0.075(5) 0.032(3) -0.008(3) -0.020(4) 0.001(6)
C47B 0.098(6) 0.134(7) 0.110(6) -0.066(6) -0.075(5) 0.045(5)
C1' 0.073(8) 0.047(7) 0.095(10) -0.056(7) -0.009(7) 0.004(6)
C3' 0.060(6) 0.056(5) 0.051(5) -0.014(4) -0.012(5) -0.010(5)
C4' 0.071(5) 0.084(6) 0.048(4) -0.003(4) -0.022(4) -0.014(5)
C2' 0.063(4) 0.043(3) 0.051(3) -0.019(3) -0.016(3) -0.012(3)
C48B 0.0284(18) 0.0166(18) 0.084(5) 0.015(2) -0.007(2) -0.0084(14)
C49B 0.046(2) 0.044(2) 0.058(2) 0.008(2) -0.0133(18) -0.0159(17)
C50B 0.061(3) 0.048(3) 0.081(4) -0.004(3) -0.019(3) -0.014(2)
C51B 0.105(5) 0.060(4) 0.100(5) 0.023(4) -0.061(5) -0.041(4)
C13' 0.094(9) 0.034(4) 0.072(8) 0.008(5) -0.001(6) -0.025(5)
C15' 0.143(9) 0.046(5) 0.047(4) -0.024(4) 0.014(5) -0.025(5)
C14' 0.053(3) 0.038(3) 0.055(3) -0.011(3) -0.003(3) -0.022(3)
C16' 0.103(7) 0.087(6) 0.062(5) -0.002(5) -0.023(5) -0.062(6)
C52B 0.0316(10) 0.0362(11) 0.0815(19) -0.0131(13) -0.0134(11) -0.0038(9)
C53B 0.0462(13) 0.0466(14) 0.086(2) -0.0146(15) -0.0209(14) -0.0038(11)
C54B 0.0615(17) 0.0578(17) 0.0697(19) -0.0116(16) -0.0189(15) -0.0132(14)
C55B 0.070(2) 0.0621(19) 0.102(3) -0.033(2) -0.035(2) -0.0105(16)
C56B 0.0497(14) 0.079(2) 0.0534(14) -0.0380(16) -0.0131(12) -0.0028(14)
C57B 0.114(4) 0.121(4) 0.123(4) -0.095(4) -0.074(3) 0.053(3)
C58B 0.170(5) 0.063(2) 0.087(3) -0.004(2) -0.052(4) -0.023(3)
C59B 0.187(6) 0.088(3) 0.060(2) -0.016(2) -0.030(3) -0.060(4)
C60B 0.0272(9) 0.0753(17) 0.0537(13) -0.0188(12) -0.0190(9) -0.0176(10)
C61B 0.0287(9) 0.0595(14) 0.0516(12) -0.0023(11) -0.0169(9) -0.0173(9)
C62B 0.0411(13) 0.0649(18) 0.100(3) -0.0124(18) -0.0276(15) -0.0114(13)
C63B 0.074(3) 0.079(3) 0.167(5) 0.038(3) -0.051(3) -0.025(2)

loop_
_atom_type_symbol
_atom_type_description
_atom_type_scat_dispersion_real
_atom_type_scat_dispersion_imag
_atom_type_scat_source
C C 0.0037 0.0018 'International Tables Vol C Tables 4.2.6.8 and 6.1.1.4'
H H 0.0000 0.0000 'International Tables Vol C Tables 4.2.6.8 and 6.1.1.4'
O O 0.0122 0.0066 'International Tables Vol C Tables 4.2.6.8 and 6.1.1.4'

loop_
_geom_angle_atom_site_label_1
_geom_angle_atom_site_label_2
_geom_angle_atom_site_label_3
_geom_angle
_geom_angle_site_symmetry_1
_geom_angle_site_symmetry_3
_geom_angle_publ_flag
C10A C1A C2A 105.39(14) . . ?
C10A C1A C33A 127.00(17) . . ?
C2A C1A C33A 124.51(16) . . ?
C10A C1A C6A 117.02(15) . . ?
C2A C1A C6A 115.38(17) . . ?
C33A C1A C6A 58.62(11) . . ?
C35A O2A C40A 117.8(2) . . ?
C3A C2A C12A 119.83(16) . . ?
C3A C2A C1A 122.73(16) . . ?
C12A C2A C1A 108.05(17) . . ?
C2A C3A C15A 120.48(16) . . ?
C2A C3A C4A 121.72(16) . . ?
C15A C3A C4A 107.43(17) . . ?
C34A O4A C9' 127.3(5) . . ?
C34A O4A C44A 112.7(3) . . ?
C5A C4A C17A 120.69(17) . . ?
C5A C4A C3A 120.11(18) . . ?
C17A C4A C3A 108.87(15) . . ?
C4A C5A C20A 119.32(18) . . ?
C4A C5A C6A 122.65(16) . . ?
C20A C5A C6A 109.18(16) . . ?
C36A O6A C48A 117.8(2) . . ?
C5A C6A C7A 104.88(15) . . ?
C5A C6A C33A 126.48(16) . . ?
C7A C6A C33A 125.95(17) . . ?
C5A C6A C1A 116.79(15) . . ?
C7A C6A C1A 115.22(15) . . ?
C33A C6A C1A 58.27(11) . . ?
C8A C7A C21A 119.37(16) . . ?
C8A C7A C6A 122.54(16) . . ?
C21A C7A C6A 108.41(16) . . ?
C37A O8A C5' 118.0(3) . . ?
C37A O8A C52A 117.9(4) . . ?
C7A C8A C24A 120.19(18) . . ?
C7A C8A C9A 121.49(17) . . ?
C24A C8A C9A 108.00(15) . . ?
C10A C9A C26A 120.54(16) . . ?
C10A C9A C8A 120.65(18) . . ?
C26A C9A C8A 108.64(16) . . ?
C39A O10A C60A 117.00(18) . . ?
C9A C10A C11A 119.60(16) . . ?
C9A C10A C1A 122.57(16) . . ?
C11A C10A C1A 108.67(17) . . ?
C28A C11A C10A 119.98(18) . . ?
C28A C11A C12A 121.18(17) . . ?
C10A C11A C12A 108.35(16) . . ?
C38A O12A C56A 115.83(18) . . ?
C13A C12A C2A 119.89(19) . . ?
C13A C12A C11A 120.86(16) . . ?
C2A C12A C11A 108.35(15) . . ?
C12A C13A C14A 119.91(16) . . ?
C12A C13A C30A 122.64(18) . . ?
C14A C13A C30A 108.72(16) . . ?
C15A C14A C13A 120.61(17) . . ?
C15A C14A C23A 120.81(18) . 2_666 ?
C13A C14A C23A 108.14(16) . 2_666 ?
C14A C15A C3A 119.07(19) . . ?
C14A C15A C16A 122.91(17) . . ?
C3A C15A C16A 109.09(15) . . ?
C15A C16A C17A 105.00(16) . . ?
C15A C16A C31A 124.01(16) . 2_666 ?
C17A C16A C31A 128.02(18) . 2_666 ?
C15A C16A C25A 115.83(15) . 2_666 ?
C17A C16A C25A 116.53(16) . 2_666 ?
C31A C16A C25A 58.54(12) 2_666 2_666 ?
C18A C17A C4A 119.43(16) . . ?
C18A C17A C16A 122.40(16) . . ?
C4A C17A C16A 108.47(16) . . ?
C17A C18A C19A 120.43(18) . . ?
C17A C18A C27A 120.57(16) . 2_666 ?
C19A C18A C27A 108.75(16) . 2_666 ?
C20A C19A C18A 119.37(17) . . ?
C20A C19A C29A 122.67(17) . 2_666 ?
C18A C19A C29A 108.05(16) . 2_666 ?
C19A C20A C5A 120.42(16) . . ?
C19A C20A C21A 121.59(16) . . ?
C5A C20A C21A 107.89(17) . . ?
C22A C21A C7A 120.48(17) . . ?
C22A C21A C20A 120.42(17) . . ?
C7A C21A C20A 108.46(15) . . ?
C21A C22A C23A 119.47(18) . . ?
C21A C22A C30A 122.44(18) . 2_666 ?
C23A C22A C30A 108.47(15) . 2_666 ?
C24A C23A C22A 120.51(16) . . ?
C24A C23A C14A 120.67(16) . 2_666 ?
C22A C23A C14A 108.25(17) . 2_666 ?
C23A C24A C8A 119.70(17) . . ?
C23A C24A C25A 122.74(16) . . ?
C8A C24A C25A 108.62(16) . . ?
C24A C25A C26A 105.17(15) . . ?
C24A C25A C31A 124.35(16) . . ?
C26A C25A C31A 127.64(17) . . ?
C24A C25A C16A 116.39(17) . 2_666 ?
C26A C25A C16A 115.80(14) . 2_666 ?
C31A C25A C16A 58.33(12) . 2_666 ?
C27A C26A C9A 119.33(17) . . ?
C27A C26A C25A 122.58(16) . . ?
C9A C26A C25A 108.42(16) . . ?
C26A C27A C28A 120.09(17) . . ?
C26A C27A C18A 121.65(17) . 2_666 ?
C28A C27A C18A 108.06(16) . 2_666 ?
C11A C28A C27A 120.16(16) . . ?
C11A C28A C29A 122.17(18) . . ?
C27A C28A C29A 109.02(16) . . ?
C28A C29A C19A 104.93(15) . 2_666 ?
C28A C29A C32A 124.55(16) . . ?
C19A C29A C32A 127.91(15) 2_666 . ?
C28A C29A C30A 116.61(15) . . ?
C19A C29A C30A 115.00(17) 2_666 . ?
C32A C29A C30A 58.51(12) . . ?
C22A C30A C13A 105.36(16) 2_666 . ?
C22A C30A C32A 128.57(15) 2_666 . ?
C13A C30A C32A 122.70(17) . . ?
C22A C30A C29A 117.44(15) 2_666 . ?
C13A C30A C29A 115.75(15) . . ?
C32A C30A C29A 58.43(13) . . ?
C39A C31A C16A 119.52(16) . 2_666 ?
C39A C31A C25A 116.89(18) . . ?
C16A C31A C25A 63.13(12) 2_666 . ?
C39A C31A C38A 114.12(17) . . ?
C16A C31A C38A 117.26(19) 2_666 . ?
C25A C31A C38A 116.62(16) . . ?
C37A C32A C29A 117.58(16) . . ?
C37A C32A C30A 120.16(18) . . ?
C29A C32A C30A 63.05(12) . . ?
C37A C32A C36A 113.94(16) . . ?
C29A C32A C36A 118.86(17) . . ?
C30A C32A C36A 114.14(16) . . ?
C34A C33A C1A 119.37(18) . . ?
C34A C33A C35A 115.05(16) . . ?
C1A C33A C35A 114.97(15) . . ?
C34A C33A C6A 116.85(16) . . ?
C1A C33A C6A 63.11(12) . . ?
C35A C33A C6A 117.74(18) . . ?
O1' C34A O4A 118.9(3) . . ?
O3A C34A O4A 125.3(3) . . ?
O1' C34A C33A 125.5(2) . . ?
O3A C34A C33A 121.2(2) . . ?
O4A C34A C33A 110.5(2) . . ?
O1A C35A O2A 126.18(19) . . ?
O1A C35A C33A 125.22(19) . . ?
O2A C35A C33A 108.60(18) . . ?
O5A C36A O6A 125.9(2) . . ?
O5A C36A C32A 126.2(2) . . ?
O6A C36A C32A 107.9(2) . . ?
O7A C37A O8A 125.69(18) . . ?
O7A C37A C32A 125.13(19) . . ?
O8A C37A C32A 109.18(18) . . ?
O11A C38A O12A 126.0(2) . . ?
O11A C38A C31A 123.5(2) . . ?
O12A C38A C31A 110.49(16) . . ?
O2' C39A O10A 124.8(5) . . ?
O9A C39A O10A 123.8(4) . . ?
O2' C39A C31A 123.2(5) . . ?
O9A C39A C31A 125.0(4) . . ?
O10A C39A C31A 110.13(18) . . ?
O2A C40A C41A 110.3(2) . . ?
O2A C40A H40A 109.6 . . ?
C41A C40A H40A 109.6 . . ?
O2A C40A H40B 109.6 . . ?
C41A C40A H40B 109.6 . . ?
H40A C40A H40B 108.1 . . ?
C40A C41A C42A 114.6(2) . . ?
C40A C41A H41A 108.6 . . ?
C42A C41A H41A 108.6 . . ?
C40A C41A H41B 108.6 . . ?
C42A C41A H41B 108.6 . . ?
H41A C41A H41B 107.6 . . ?
C43A C42A C41A 114.2(3) . . ?
C43A C42A H42A 108.7 . . ?
C41A C42A H42A 108.7 . . ?
C43A C42A H42B 108.7 . . ?
C41A C42A H42B 108.7 . . ?
H42A C42A H42B 107.6 . . ?
C42A C43A H43A 109.5 . . ?
C42A C43A H43B 109.5 . . ?
H43A C43A H43B 109.5 . . ?
C42A C43A H43C 109.5 . . ?
H43A C43A H43C 109.5 . . ?
H43B C43A H43C 109.5 . . ?
C45A C44A O4A 104.6(5) . . ?
C45A C44A H44A 110.8 . . ?
O4A C44A H44A 110.8 . . ?
C45A C44A H44B 110.8 . . ?
O4A C44A H44B 110.8 . . ?
H44A C44A H44B 108.9 . . ?
C44A C45A C46A 117.1(8) . . ?
C44A C45A H45A 108.0 . . ?
C46A C45A H45A 108.0 . . ?
C44A C45A H45B 108.0 . . ?
C46A C45A H45B 108.0 . . ?
H45A C45A H45B 107.3 . . ?
C45A C46A C47A 105.8(11) . . ?
C45A C46A H46A 110.6 . . ?
C47A C46A H46A 110.6 . . ?
C45A C46A H46B 110.6 . . ?
C47A C46A H46B 110.6 . . ?
H46A C46A H46B 108.7 . . ?
C46A C47A H47A 109.5 . . ?
C46A C47A H47B 109.5 . . ?
H47A C47A H47B 109.5 . . ?
C46A C47A H47C 109.5 . . ?
H47A C47A H47C 109.5 . . ?
H47B C47A H47C 109.5 . . ?
O4A C9' C10' 115.8(7) . . ?
O4A C9' H9'1 108.3 . . ?
C10' C9' H9'1 108.3 . . ?
O4A C9' H9'2 108.3 . . ?
C10' C9' H9'2 108.3 . . ?
H9'1 C9' H9'2 107.4 . . ?
C10' C11' C12' 108.8(3) . . ?
C10' C11' H11A 109.9 . . ?
C12' C11' H11A 109.9 . . ?
C10' C11' H11B 109.9 . . ?
C12' C11' H11B 109.9 . . ?
H11A C11' H11B 108.3 . . ?
C9' C10' C11' 111.2(3) . . ?
C9' C10' H10A 109.4 . . ?
C11' C10' H10A 109.4 . . ?
C9' C10' H10B 109.4 . . ?
C11' C10' H10B 109.4 . . ?
H10A C10' H10B 108.0 . . ?
C11' C12' H12A 109.5 . . ?
C11' C12' H12B 109.5 . . ?
H12A C12' H12B 109.5 . . ?
C11' C12' H12C 109.5 . . ?
H12A C12' H12C 109.5 . . ?
H12B C12' H12C 109.5 . . ?
O6A C48A C49A 106.2(2) . . ?
O6A C48A H48A 110.5 . . ?
C49A C48A H48A 110.5 . . ?
O6A C48A H48B 110.5 . . ?
C49A C48A H48B 110.5 . . ?
H48A C48A H48B 108.7 . . ?
C50A C49A C48A 114.9(2) . . ?
C50A C49A H49A 108.5 . . ?
C48A C49A H49A 108.5 . . ?
C50A C49A H49B 108.5 . . ?
C48A C49A H49B 108.5 . . ?
H49A C49A H49B 107.5 . . ?
C51A C50A C49A 115.3(3) . . ?
C51A C50A H50A 108.4 . . ?
C49A C50A H50A 108.4 . . ?
C51A C50A H50B 108.4 . . ?
C49A C50A H50B 108.4 . . ?
H50A C50A H50B 107.5 . . ?
C50A C51A H51A 109.5 . . ?
C50A C51A H51B 109.5 . . ?
H51A C51A H51B 109.5 . . ?
C50A C51A H51C 109.5 . . ?
H51A C51A H51C 109.5 . . ?
H51B C51A H51C 109.5 . . ?
O8A C52A C53A 111.8(6) . . ?
O8A C52A H52A 109.3 . . ?
C53A C52A H52A 109.3 . . ?
O8A C52A H52B 109.3 . . ?
C53A C52A H52B 109.3 . . ?
H52A C52A H52B 107.9 . . ?
C54A C53A C52A 112.5(3) . . ?
C54A C53A H53A 109.1 . . ?
C52A C53A H53A 109.1 . . ?
C54A C53A H53B 109.1 . . ?
C52A C53A H53B 109.1 . . ?
H53A C53A H53B 107.8 . . ?
C53A C54A C55A 110.6(3) . . ?
C53A C54A H54A 109.5 . . ?
C55A C54A H54A 109.5 . . ?
C53A C54A H54B 109.5 . . ?
C55A C54A H54B 109.5 . . ?
H54A C54A H54B 108.1 . . ?
C54A C55A H55A 109.5 . . ?
C54A C55A H55B 109.5 . . ?
H55A C55A H55B 109.5 . . ?
C54A C55A H55C 109.5 . . ?
H55A C55A H55C 109.5 . . ?
H55B C55A H55C 109.5 . . ?
O8A C5' C6' 107.5(6) . . ?
O8A C5' H5'A 110.2 . . ?
C6' C5' H5'A 110.2 . . ?
O8A C5' H5'B 110.2 . . ?
C6' C5' H5'B 110.2 . . ?
H5'A C5' H5'B 108.5 . . ?
C7' C6' C5' 112.3(3) . . ?
C7' C6' H6'A 109.2 . . ?
C5' C6' H6'A 109.2 . . ?
C7' C6' H6'B 109.2 . . ?
C5' C6' H6'B 109.2 . . ?
H6'A C6' H6'B 107.9 . . ?
C6' C7' C8' 112.2(3) . . ?
C6' C7' H7'A 109.2 . . ?
C8' C7' H7'A 109.2 . . ?
C6' C7' H7'B 109.2 . . ?
C8' C7' H7'B 109.2 . . ?
H7'A C7' H7'B 107.9 . . ?
C7' C8' H8'A 109.5 . . ?
C7' C8' H8'B 109.5 . . ?
H8'A C8' H8'B 109.5 . . ?
C7' C8' H8'C 109.5 . . ?
H8'A C8' H8'C 109.5 . . ?
H8'B C8' H8'C 109.5 . . ?
O12A C56A C57A 110.3(3) . . ?
O12A C56A H56A 109.6 . . ?
C57A C56A H56A 109.6 . . ?
O12A C56A H56B 109.6 . . ?
C57A C56A H56B 109.6 . . ?
H56A C56A H56B 108.1 . . ?
C58A C57A C56A 115.5(4) . . ?
C56A C57A C17' 128.1(8) . . ?
C58A C57A H57A 108.4 . . ?
C56A C57A H57A 108.4 . . ?
C58A C57A H57B 108.4 . . ?
C56A C57A H57B 108.4 . . ?
H57A C57A H57B 107.5 . . ?
C57A C58A C59A 115.5(5) . . ?
C57A C58A H58A 108.4 . . ?
C59A C58A H58A 108.4 . . ?
C57A C58A H58B 108.4 . . ?
C59A C58A H58B 108.4 . . ?
H58A C58A H58B 107.5 . . ?
C58A C59A H59A 109.5 . . ?
C58A C59A H59B 109.5 . . ?
H59A C59A H59B 109.5 . . ?
C58A C59A H59C 109.5 . . ?
H59A C59A H59C 109.5 . . ?
H59B C59A H59C 109.5 . . ?
C17' C18' H18A 109.5 . . ?
C17' C18' H18B 109.5 . . ?
H18A C18' H18B 109.5 . . ?
C17' C18' H18C 109.5 . . ?
H18A C18' H18C 109.5 . . ?
H18B C18' H18C 109.5 . . ?
C57A C17' C18' 110.0(4) . . ?
C57A C17' H17A 109.7 . . ?
C18' C17' H17A 109.7 . . ?
C57A C17' H17B 109.7 . . ?
C18' C17' H17B 109.7 . . ?
H17A C17' H17B 108.2 . . ?
O10A C60A C61A 107.8(2) . . ?
O10A C60A H60A 110.1 . . ?
C61A C60A H60A 110.1 . . ?
O10A C60A H60B 110.1 . . ?
C61A C60A H60B 110.1 . . ?
H60A C60A H60B 108.5 . . ?
C60A C61A C62A 111.7(3) . . ?
C60A C61A H61A 109.3 . . ?
C62A C61A H61A 109.3 . . ?
C60A C61A H61B 109.3 . . ?
C62A C61A H61B 109.3 . . ?
H61A C61A H61B 107.9 . . ?
C61A C62A C63A 111.4(3) . . ?
C61A C62A H62A 109.4 . . ?
C63A C62A H62A 109.4 . . ?
C61A C62A H62B 109.4 . . ?
C63A C62A H62B 109.4 . . ?
H62A C62A H62B 108.0 . . ?
C62A C63A H63A 109.5 . . ?
C62A C63A H63B 109.5 . . ?
H63A C63A H63B 109.5 . . ?
C62A C63A H63C 109.5 . . ?
H63A C63A H63C 109.5 . . ?
H63B C63A H63C 109.5 . . ?
C6B C1B C20B 105.13(14) . . ?
C6B C1B C37B 128.56(14) . . ?
C20B C1B C37B 123.30(16) . . ?
C6B C1B C2B 116.69(15) . . ?
C20B C1B C2B 115.84(13) . . ?
C37B C1B C2B 58.40(11) . . ?
C35B O2B C48B 113.5(2) . . ?
C35B O2B C13' 122.7(5) . . ?
C17B C2B C3B 104.95(14) . . ?
C17B C2B C37B 124.33(16) . . ?
C3B C2B C37B 127.91(14) . . ?
C17B C2B C1B 116.50(13) . . ?
C3B C2B C1B 115.63(14) . . ?
C37B C2B C1B 58.45(11) . . ?
C4B C3B C15B 118.86(17) . . ?
C4B C3B C2B 122.78(15) . . ?
C15B C3B C2B 108.48(14) . . ?
C36B O4B C52B 118.26(19) . . ?
C3B C4B C12B 120.56(15) . . ?
C3B C4B C5B 120.97(17) . . ?
C12B C4B C5B 108.23(15) . . ?
C6B C5B C10B 120.60(15) . . ?
C6B C5B C4B 120.99(15) . . ?
C10B C5B C4B 108.08(16) . . ?
C32B O6B C44B 116.9(3) . . ?
C32B O6B C1' 119.7(8) . . ?
C5B C6B C7B 119.40(16) . . ?
C5B C6B C1B 122.49(15) . . ?
C7B C6B C1B 108.55(15) . . ?
C8B C7B C6B 120.43(17) . . ?
C8B C7B C21B 120.92(14) . . ?
C6B C7B C21B 108.27(15) . . ?
C33B O8B C40B 115.87(15) . . ?
C7B C8B C9B 119.57(15) . . ?
C7B C8B C30B 122.19(16) . . ?
C9B C8B C30B 109.21(16) . . ?
C10B C9B C8B 120.42(16) . . ?
C10B C9B C27B 120.86(16) . 2_757 ?
C8B C9B C27B 108.09(14) . 2_757 ?
C39B O10B C56B 118.08(19) . . ?
C9B C10B C5B 119.31(17) . . ?
C9B C10B C11B 122.78(16) . . ?
C5B C10B C11B 108.69(14) . . ?
C12B C11B C10B 105.03(15) . . ?
C12B C11B C31B 127.25(15) . . ?
C10B C11B C31B 125.01(14) . . ?
C12B C11B C25B 116.61(13) . 2_757 ?
C10B C11B C25B 115.67(13) . 2_757 ?
C31B C11B C25B 57.95(11) . 2_757 ?
C38B O12B C60B 116.47(17) . . ?
C13B C12B C4B 119.70(16) . . ?
C13B C12B C11B 122.44(15) . . ?
C4B C12B C11B 108.80(15) . . ?
C12B C13B C14B 120.16(17) . . ?
C12B C13B C23B 120.71(15) . 2_757 ?
C14B C13B C23B 108.62(13) . 2_757 ?
C15B C14B C13B 119.58(15) . . ?
C15B C14B C29B 122.55(15) . 2_757 ?
C13B C14B C29B 108.35(15) . 2_757 ?
C14B C15B C3B 120.82(16) . . ?
C14B C15B C16B 120.68(15) . . ?
C3B C15B C16B 108.23(15) . . ?
C28B C16B C17B 120.57(15) . . ?
C28B C16B C15B 121.26(17) . . ?
C17B C16B C15B 108.11(14) . . ?
C18B C17B C16B 119.91(15) . . ?
C18B C17B C2B 122.31(15) . . ?
C16B C17B C2B 109.08(15) . . ?
C17B C18B C26B 119.85(16) . . ?
C17B C18B C19B 121.12(14) . . ?
C26B C18B C19B 108.58(13) . . ?
C20B C19B C24B 120.32(15) . . ?
C20B C19B C18B 120.84(15) . . ?
C24B C19B C18B 108.09(13) . . ?
C19B C20B C21B 119.77(14) . . ?
C19B C20B C1B 122.62(15) . . ?
C21B C20B C1B 108.80(14) . . ?
C22B C21B C20B 120.15(14) . . ?
C22B C21B C7B 121.12(16) . . ?
C20B C21B C7B 108.12(14) . . ?
C21B C22B C23B 119.69(15) . . ?
C21B C22B C29B 122.47(15) . . ?
C23B C22B C29B 108.86(14) . . ?
C24B C23B C22B 120.39(14) . . ?
C24B C23B C13B 121.60(14) . 2_757 ?
C22B C23B C13B 107.81(15) . 2_757 ?
C23B C24B C19B 119.41(14) . . ?
C23B C24B C25B 122.51(15) . . ?
C19B C24B C25B 108.33(13) . . ?
C24B C25B C26B 105.54(12) . . ?
C24B C25B C31B 126.16(14) . 2_757 ?
C26B C25B C31B 125.70(14) . 2_757 ?
C24B C25B C11B 115.57(14) . 2_757 ?
C26B C25B C11B 116.10(15) . 2_757 ?
C31B C25B C11B 58.00(11) 2_757 2_757 ?
C27B C26B C18B 119.88(15) . . ?
C27B C26B C25B 123.01(15) . . ?
C18B C26B C25B 108.24(14) . . ?
C26B C27B C28B 120.57(15) . . ?
C26B C27B C9B 120.96(15) . 2_757 ?
C28B C27B C9B 108.07(16) . 2_757 ?
C16B C28B C27B 118.95(16) . . ?
C16B C28B C30B 122.80(16) . 2_757 ?
C27B C28B C30B 108.74(14) . 2_757 ?
C22B C29B C14B 105.23(13) . 2_757 ?
C22B C29B C34B 123.86(15) . . ?
C14B C29B C34B 127.67(15) 2_757 . ?
C22B C29B C30B 115.96(13) . . ?
C14B C29B C30B 116.91(15) 2_757 . ?
C34B C29B C30B 58.56(11) . . ?
C8B C30B C28B 104.72(14) . 2_757 ?
C8B C30B C34B 125.04(16) . . ?
C28B C30B C34B 127.45(15) 2_757 . ?
C8B C30B C29B 116.67(15) . . ?
C28B C30B C29B 115.32(13) 2_757 . ?
C34B C30B C29B 58.66(11) . . ?
C25B C31B C11B 64.05(11) 2_757 . ?
C25B C31B C32B 118.34(14) 2_757 . ?
C11B C31B C32B 120.68(15) . . ?
C25B C31B C33B 119.13(14) 2_757 . ?
C11B C31B C33B 116.06(16) . . ?
C32B C31B C33B 111.38(14) . . ?
O5B C32B O6B 126.12(19) . . ?
O5B C32B C31B 125.86(19) . . ?
O6B C32B C31B 107.99(15) . . ?
O7B C33B O8B 126.27(16) . . ?
O7B C33B C31B 126.28(15) . . ?
O8B C33B C31B 107.45(14) . . ?
C35B C34B C36B 114.51(15) . . ?
C35B C34B C30B 117.63(17) . . ?
C36B C34B C30B 117.72(14) . . ?
C35B C34B C29B 118.70(14) . . ?
C36B C34B C29B 115.94(16) . . ?
C30B C34B C29B 62.78(11) . . ?
O1B C35B O2B 124.68(18) . . ?
O1B C35B C34B 124.75(16) . . ?
O2B C35B C34B 110.57(17) . . ?
O3B C36B O4B 126.5(2) . . ?
O3B C36B C34B 124.0(2) . . ?
O4B C36B C34B 109.56(16) . . ?
C38B C37B C2B 117.19(16) . . ?
C38B C37B C1B 119.77(16) . . ?
C2B C37B C1B 63.15(11) . . ?
C38B C37B C39B 114.13(15) . . ?
C2B C37B C39B 117.80(14) . . ?
C1B C37B C39B 115.62(15) . . ?
O11B C38B O12B 125.37(16) . . ?
O11B C38B C37B 124.57(17) . . ?
O12B C38B C37B 110.03(17) . . ?
O9B C39B O10B 126.0(2) . . ?
O9B C39B C37B 125.2(2) . . ?
O10B C39B C37B 108.76(17) . . ?
O8B C40B C41B 110.09(18) . . ?
O8B C40B H40C 109.6 . . ?
C41B C40B H40C 109.6 . . ?
O8B C40B H40D 109.6 . . ?
C41B C40B H40D 109.6 . . ?
H40C C40B H40D 108.2 . . ?
C40B C41B C42B 113.8(2) . . ?
C40B C41B H41C 108.8 . . ?
C42B C41B H41C 108.8 . . ?
C40B C41B H41D 108.8 . . ?
C42B C41B H41D 108.8 . . ?
H41C C41B H41D 107.7 . . ?
C43B C42B C41B 111.6(3) . . ?
C43B C42B H42C 109.3 . . ?
C41B C42B H42C 109.3 . . ?
C43B C42B H42D 109.3 . . ?
C41B C42B H42D 109.3 . . ?
H42C C42B H42D 108.0 . . ?
C42B C43B H43D 109.5 . . ?
C42B C43B H43E 109.5 . . ?
H43D C43B H43E 109.5 . . ?
C42B C43B H43F 109.5 . . ?
H43D C43B H43F 109.5 . . ?
H43E C43B H43F 109.5 . . ?
O6B C44B C45B 107.0(5) . . ?
O6B C44B H44C 110.3 . . ?
C45B C44B H44C 110.3 . . ?
O6B C44B H44D 110.3 . . ?
C45B C44B H44D 110.3 . . ?
H44C C44B H44D 108.6 . . ?
C44B C45B C46B 116.7(6) . . ?
C44B C45B H45C 108.1 . . ?
C46B C45B H45C 108.1 . . ?
C44B C45B H45D 108.1 . . ?
C46B C45B H45D 108.1 . . ?
H45C C45B H45D 107.3 . . ?
C45B C46B C47B 112.3(9) . . ?
C45B C46B H46C 109.1 . . ?
C47B C46B H46C 109.1 . . ?
C45B C46B H46D 109.1 . . ?
C47B C46B H46D 109.1 . . ?
H46C C46B H46D 107.9 . . ?
C46B C47B H47D 109.5 . . ?
C46B C47B H47E 109.5 . . ?
H47D C47B H47E 109.5 . . ?
C46B C47B H47F 109.5 . . ?
H47D C47B H47F 109.5 . . ?
H47E C47B H47F 109.5 . . ?
O6B C1' C2' 103.7(11) . . ?
O6B C1' H1'A 111.0 . . ?
C2' C1' H1'A 111.0 . . ?
O6B C1' H1'B 111.0 . . ?
C2' C1' H1'B 111.0 . . ?
H1'A C1' H1'B 109.0 . . ?
C2' C3' C4' 113.4(9) . . ?
C2' C3' H3'A 108.9 . . ?
C4' C3' H3'A 108.9 . . ?
C2' C3' H3'B 108.9 . . ?
C4' C3' H3'B 108.9 . . ?
H3'A C3' H3'B 107.7 . . ?
C3' C4' H4'A 109.5 . . ?
C3' C4' H4'B 109.5 . . ?
H4'A C4' H4'B 109.5 . . ?
C3' C4' H4'C 109.5 . . ?
H4'A C4' H4'C 109.5 . . ?
H4'B C4' H4'C 109.5 . . ?
C3' C2' C1' 115.5(10) . . ?
C3' C2' H2'A 108.4 . . ?
C1' C2' H2'A 108.4 . . ?
C3' C2' H2'B 108.4 . . ?
C1' C2' H2'B 108.4 . . ?
H2'A C2' H2'B 107.5 . . ?
O2B C48B C49B 105.3(3) . . ?
O2B C48B H48C 110.7 . . ?
C49B C48B H48C 110.7 . . ?
O2B C48B H48D 110.7 . . ?
C49B C48B H48D 110.7 . . ?
H48C C48B H48D 108.8 . . ?
C50B C49B C48B 109.3(3) . . ?
C50B C49B H49C 109.8 . . ?
C48B C49B H49C 109.8 . . ?
C50B C49B H49D 109.8 . . ?
C48B C49B H49D 109.8 . . ?
H49C C49B H49D 108.3 . . ?
C49B C50B C51B 110.0(3) . . ?
C49B C50B H50C 109.7 . . ?
C51B C50B H50C 109.7 . . ?
C49B C50B H50Y 109.7 . . ?
C51B C50B H50Y 109.7 . . ?
H50C C50B H50Y 108.2 . . ?
C50B C51B H51E 109.5 . . ?
C50B C51B H51F 109.5 . . ?
H51E C51B H51F 109.5 . . ?
C50B C51B H51G 109.5 . . ?
H51E C51B H51G 109.5 . . ?
H51F C51B H51G 109.5 . . ?
O2B C13' C14' 106.6(6) . . ?
O2B C13' H13A 110.4 . . ?
C14' C13' H13A 110.4 . . ?
O2B C13' H13B 110.4 . . ?
C14' C13' H13B 110.4 . . ?
H13A C13' H13B 108.6 . . ?
C14' C15' C16' 110.5(2) . . ?
C14' C15' H15A 109.6 . . ?
C16' C15' H15A 109.6 . . ?
C14' C15' H15B 109.6 . . ?
C16' C15' H15B 109.6 . . ?
H15A C15' H15B 108.1 . . ?
C15' C14' C13' 110.6(2) . . ?
C15' C14' H14A 109.5 . . ?
C13' C14' H14A 109.5 . . ?
C15' C14' H14B 109.5 . . ?
C13' C14' H14B 109.5 . . ?
H14A C14' H14B 108.1 . . ?
C15' C16' H16A 109.5 . . ?
C15' C16' H16B 109.5 . . ?
H16A C16' H16B 109.5 . . ?
C15' C16' H16C 109.5 . . ?
H16A C16' H16C 109.5 . . ?
H16B C16' H16C 109.5 . . ?
O4B C52B C53B 109.0(2) . . ?
O4B C52B H52C 109.9 . . ?
C53B C52B H52C 109.9 . . ?
O4B C52B H52D 109.9 . . ?
C53B C52B H52D 109.9 . . ?
H52C C52B H52D 108.3 . . ?
C54B C53B C52B 115.3(3) . . ?
C54B C53B H53D 108.5 . . ?
C52B C53B H53D 108.5 . . ?
C54B C53B H53C 108.5 . . ?
C52B C53B H53C 108.5 . . ?
H53D C53B H53C 107.5 . . ?
C53B C54B C55B 115.2(3) . . ?
C53B C54B H54C 108.5 . . ?
C55B C54B H54C 108.5 . . ?
C53B C54B H54D 108.5 . . ?
C55B C54B H54D 108.5 . . ?
H54C C54B H54D 107.5 . . ?
C54B C55B H55E 109.5 . . ?
C54B C55B H55F 109.5 . . ?
H55E C55B H55F 109.5 . . ?
C54B C55B H55G 109.5 . . ?
H55E C55B H55G 109.5 . . ?
H55F C55B H55G 109.5 . . ?
O10B C56B C57B 107.2(2) . . ?
O10B C56B H56C 110.3 . . ?
C57B C56B H56C 110.3 . . ?
O10B C56B H56D 110.3 . . ?
C57B C56B H56D 110.3 . . ?
H56C C56B H56D 108.5 . . ?
C58B C57B C56B 114.6(3) . . ?
C58B C57B H57C 108.6 . . ?
C56B C57B H57C 108.6 . . ?
C58B C57B H57D 108.6 . . ?
C56B C57B H57D 108.6 . . ?
H57C C57B H57D 107.6 . . ?
C59B C58B C57B 114.2(3) . . ?
C59B C58B H58C 108.7 . . ?
C57B C58B H58C 108.7 . . ?
C59B C58B H58D 108.7 . . ?
C57B C58B H58D 108.7 . . ?
H58C C58B H58D 107.6 . . ?
C58B C59B H59D 109.5 . . ?
C58B C59B H59E 109.5 . . ?
H59D C59B H59E 109.5 . . ?
C58B C59B H59F 109.5 . . ?
H59D C59B H59F 109.5 . . ?
H59E C59B H59F 109.5 . . ?
O12B C60B C61B 107.10(19) . . ?
O12B C60B H60C 110.3 . . ?
C61B C60B H60C 110.3 . . ?
O12B C60B H60D 110.3 . . ?
C61B C60B H60D 110.3 . . ?
H60C C60B H60D 108.5 . . ?
C60B C61B C62B 113.7(2) . . ?
C60B C61B H61C 108.8 . . ?
C62B C61B H61C 108.8 . . ?
C60B C61B H61D 108.8 . . ?
C62B C61B H61D 108.8 . . ?
H61C C61B H61D 107.7 . . ?
C63B C62B C61B 113.1(4) . . ?
C63B C62B H62C 109.0 . . ?
C61B C62B H62C 109.0 . . ?
C63B C62B H62D 109.0 . . ?
C61B C62B H62D 109.0 . . ?
H62C C62B H62D 107.8 . . ?
C62B C63B H63D 109.5 . . ?
C62B C63B H63E 109.5 . . ?
H63D C63B H63E 109.5 . . ?
C62B C63B H63F 109.5 . . ?
H63D C63B H63F 109.5 . . ?
H63E C63B H63F 109.5 . . ?

loop_
_geom_bond_atom_site_label_1
_geom_bond_atom_site_label_2
_geom_bond_distance
_geom_bond_site_symmetry_2
_geom_bond_publ_flag
C1A C10A 1.483(3) . ?
C1A C2A 1.491(3) . ?
C1A C33A 1.517(2) . ?
C1A C6A 1.591(3) . ?
O1A C35A 1.197(3) . ?
O2A C35A 1.334(3) . ?
O2A C40A 1.468(3) . ?
C2A C3A 1.381(3) . ?
C2A C12A 1.432(2) . ?
O3A C34A 1.278(5) . ?
O1' C34A 1.183(5) . ?
C3A C15A 1.435(2) . ?
C3A C4A 1.473(2) . ?
O4A C34A 1.306(3) . ?
O4A C9' 1.335(12) . ?
O4A C44A 1.573(8) . ?
C4A C5A 1.393(2) . ?
C4A C17A 1.421(3) . ?
O5A C36A 1.189(3) . ?
C5A C20A 1.427(2) . ?
C5A C6A 1.480(3) . ?
O6A C36A 1.334(3) . ?
O6A C48A 1.453(3) . ?
C6A C7A 1.493(2) . ?
C6A C33A 1.523(3) . ?
O7A C37A 1.195(3) . ?
C7A C8A 1.393(3) . ?
C7A C21A 1.428(3) . ?
O8A C37A 1.331(3) . ?
O8A C5' 1.392(12) . ?
O8A C52A 1.522(11) . ?
C8A C24A 1.428(2) . ?
C8A C9A 1.467(3) . ?
O9A C39A 1.258(8) . ?
O2' C39A 1.134(9) . ?
C9A C10A 1.385(3) . ?
C9A C26A 1.424(2) . ?
O10A C39A 1.298(3) . ?
O10A C60A 1.475(3) . ?
C10A C11A 1.423(2) . ?
O11A C38A 1.201(3) . ?
C11A C28A 1.385(2) . ?
C11A C12A 1.466(3) . ?
O12A C38A 1.326(3) . ?
O12A C56A 1.459(3) . ?
C12A C13A 1.393(2) . ?
C13A C14A 1.417(3) . ?
C13A C30A 1.488(2) . ?
C14A C15A 1.394(2) . ?
C14A C23A 1.475(2) 2_666 ?
C15A C16A 1.482(3) . ?
C16A C17A 1.495(2) . ?
C16A C31A 1.515(3) 2_666 ?
C16A C25A 1.588(3) 2_666 ?
C17A C18A 1.392(3) . ?
C18A C19A 1.427(3) . ?
C18A C27A 1.467(3) 2_666 ?
C19A C20A 1.393(3) . ?
C19A C29A 1.495(3) 2_666 ?
C20A C21A 1.466(3) . ?
C21A C22A 1.390(2) . ?
C22A C23A 1.425(3) . ?
C22A C30A 1.483(3) 2_666 ?
C23A C24A 1.386(3) . ?
C23A C14A 1.475(2) 2_666 ?
C24A C25A 1.487(3) . ?
C25A C26A 1.489(3) . ?
C25A C31A 1.519(3) . ?
C25A C16A 1.588(3) 2_666 ?
C26A C27A 1.390(2) . ?
C27A C28A 1.419(3) . ?
C27A C18A 1.467(3) 2_666 ?
C28A C29A 1.488(3) . ?
C29A C19A 1.495(3) 2_666 ?
C29A C32A 1.515(3) . ?
C29A C30A 1.585(3) . ?
C30A C22A 1.483(3) 2_666 ?
C30A C32A 1.516(3) . ?
C31A C39A 1.512(3) . ?
C31A C16A 1.515(3) 2_666 ?
C31A C38A 1.520(3) . ?
C32A C37A 1.504(2) . ?
C32A C36A 1.530(3) . ?
C33A C34A 1.508(3) . ?
C33A C35A 1.518(3) . ?
C40A C41A 1.508(4) . ?
C40A H40A 0.9700 . ?
C40A H40B 0.9700 . ?
C41A C42A 1.527(3) . ?
C41A H41A 0.9700 . ?
C41A H41B 0.9700 . ?
C42A C43A 1.513(4) . ?
C42A H42A 0.9700 . ?
C42A H42B 0.9700 . ?
C43A H43A 0.9600 . ?
C43A H43B 0.9600 . ?
C43A H43C 0.9600 . ?
C44A C45A 1.454(9) . ?
C44A H44A 0.9700 . ?
C44A H44B 0.9700 . ?
C45A C46A 1.579(16) . ?
C45A H45A 0.9700 . ?
C45A H45B 0.9700 . ?
C46A C47A 1.582(19) . ?
C46A H46A 0.9700 . ?
C46A H46B 0.9700 . ?
C47A H47A 0.9600 . ?
C47A H47B 0.9600 . ?
C47A H47C 0.9600 . ?
C9' C10' 1.538(3) . ?
C9' H9'1 0.9700 . ?
C9' H9'2 0.9700 . ?
C11' C10' 1.542(3) . ?
C11' C12' 1.543(3) . ?
C11' H11A 0.9700 . ?
C11' H11B 0.9700 . ?
C10' H10A 0.9700 . ?
C10' H10B 0.9700 . ?
C12' H12A 0.9600 . ?
C12' H12B 0.9600 . ?
C12' H12C 0.9600 . ?
C48A C49A 1.526(5) . ?
C48A H48A 0.9700 . ?
C48A H48B 0.9700 . ?
C49A C50A 1.524(6) . ?
C49A H49A 0.9700 . ?
C49A H49B 0.9700 . ?
C50A C51A 1.516(5) . ?
C50A H50A 0.9700 . ?
C50A H50B 0.9700 . ?
C51A H51A 0.9600 . ?
C51A H51B 0.9600 . ?
C51A H51C 0.9600 . ?
C52A C53A 1.540(3) . ?
C52A H52A 0.9700 . ?
C52A H52B 0.9700 . ?
C53A C54A 1.536(3) . ?
C53A H53A 0.9700 . ?
C53A H53B 0.9700 . ?
C54A C55A 1.540(3) . ?
C54A H54A 0.9700 . ?
C54A H54B 0.9700 . ?
C55A H55A 0.9600 . ?
C55A H55B 0.9600 . ?
C55A H55C 0.9600 . ?
C5' C6' 1.541(3) . ?
C5' H5'A 0.9700 . ?
C5' H5'B 0.9700 . ?
C6' C7' 1.535(3) . ?
C6' H6'A 0.9700 . ?
C6' H6'B 0.9700 . ?
C7' C8' 1.540(3) . ?
C7' H7'A 0.9700 . ?
C7' H7'B 0.9700 . ?
C8' H8'A 0.9600 . ?
C8' H8'B 0.9600 . ?
C8' H8'C 0.9600 . ?
C56A C57A 1.498(4) . ?
C56A H56A 0.9700 . ?
C56A H56B 0.9700 . ?
C57A C58A 1.473(5) . ?
C57A C17' 1.540(3) . ?
C57A H57A 0.9700 . ?
C57A H57B 0.9700 . ?
C58A C59A 1.513(7) . ?
C58A H58A 0.9700 . ?
C58A H58B 0.9700 . ?
C59A H59A 0.9600 . ?
C59A H59B 0.9600 . ?
C59A H59C 0.9600 . ?
C18' C17' 1.542(3) . ?
C18' H18A 0.9600 . ?
C18' H18B 0.9600 . ?
C18' H18C 0.9600 . ?
C17' H17A 0.9700 . ?
C17' H17B 0.9700 . ?
C60A C61A 1.499(4) . ?
C60A H60A 0.9700 . ?
C60A H60B 0.9700 . ?
C61A C62A 1.518(5) . ?
C61A H61A 0.9700 . ?
C61A H61B 0.9700 . ?
C62A C63A 1.530(5) . ?
C62A H62A 0.9700 . ?
C62A H62B 0.9700 . ?
C63A H63A 0.9600 . ?
C63A H63B 0.9600 . ?
C63A H63C 0.9600 . ?
O1B C35B 1.192(3) . ?
C1B C6B 1.486(2) . ?
C1B C20B 1.488(2) . ?
C1B C37B 1.517(2) . ?
C1B C2B 1.588(2) . ?
O2B C35B 1.322(2) . ?
O2B C48B 1.461(6) . ?
O2B C13' 1.475(10) . ?
C2B C17B 1.486(2) . ?
C2B C3B 1.486(3) . ?
C2B C37B 1.516(2) . ?
O3B C36B 1.189(3) . ?
C3B C4B 1.393(2) . ?
C3B C15B 1.429(2) . ?
O4B C36B 1.327(3) . ?
O4B C52B 1.460(3) . ?
C4B C12B 1.425(3) . ?
C4B C5B 1.468(2) . ?
O5B C32B 1.196(2) . ?
C5B C6B 1.385(3) . ?
C5B C10B 1.428(2) . ?
O6B C32B 1.333(3) . ?
O6B C44B 1.453(8) . ?
O6B C1' 1.471(19) . ?
C6B C7B 1.431(2) . ?
O7B C33B 1.197(2) . ?
C7B C8B 1.391(3) . ?
C7B C21B 1.469(2) . ?
O8B C33B 1.334(2) . ?
O8B C40B 1.462(2) . ?
C8B C9B 1.421(3) . ?
C8B C30B 1.487(2) . ?
O9B C39B 1.196(3) . ?
C9B C10B 1.397(2) . ?
C9B C27B 1.473(2) 2_757 ?
O10B C39B 1.336(3) . ?
O10B C56B 1.459(3) . ?
C10B C11B 1.487(3) . ?
O11B C38B 1.199(3) . ?
C11B C12B 1.484(2) . ?
C11B C31B 1.510(3) . ?
C11B C25B 1.601(2) 2_757 ?
O12B C38B 1.326(2) . ?
O12B C60B 1.464(2) . ?
C12B C13B 1.388(2) . ?
C13B C14B 1.428(2) . ?
C13B C23B 1.470(2) 2_757 ?
C14B C15B 1.384(3) . ?
C14B C29B 1.489(2) 2_757 ?
C15B C16B 1.469(2) . ?
C16B C28B 1.391(2) . ?
C16B C17B 1.417(3) . ?
C17B C18B 1.388(2) . ?
C18B C26B 1.426(2) . ?
C18B C19B 1.469(2) . ?
C19B C20B 1.392(2) . ?
C19B C24B 1.432(2) . ?
C20B C21B 1.426(2) . ?
C21B C22B 1.394(2) . ?
C22B C23B 1.430(2) . ?
C22B C29B 1.486(2) . ?
C23B C24B 1.390(2) . ?
C23B C13B 1.470(2) 2_757 ?
C24B C25B 1.486(2) . ?
C25B C26B 1.488(2) . ?
C25B C31B 1.509(2) 2_757 ?
C25B C11B 1.601(2) 2_757 ?
C26B C27B 1.380(3) . ?
C27B C28B 1.429(2) . ?
C27B C9B 1.473(2) 2_757 ?
C28B C30B 1.491(3) 2_757 ?
C29B C14B 1.489(2) 2_757 ?
C29B C34B 1.524(2) . ?
C29B C30B 1.586(2) . ?
C30B C28B 1.491(3) 2_757 ?
C30B C34B 1.522(2) . ?
C31B C25B 1.509(2) 2_757 ?
C31B C32B 1.512(3) . ?
C31B C33B 1.517(2) . ?
C34B C35B 1.515(3) . ?
C34B C36B 1.520(3) . ?
C37B C38B 1.510(2) . ?
C37B C39B 1.524(3) . ?
C40B C41B 1.493(4) . ?
C40B H40C 0.9700 . ?
C40B H40D 0.9700 . ?
C41B C42B 1.520(4) . ?
C41B H41C 0.9700 . ?
C41B H41D 0.9700 . ?
C42B C43B 1.502(5) . ?
C42B H42C 0.9700 . ?
C42B H42D 0.9700 . ?
C43B H43D 0.9600 . ?
C43B H43E 0.9600 . ?
C43B H43F 0.9600 . ?
C44B C45B 1.481(8) . ?
C44B H44C 0.9700 . ?
C44B H44D 0.9700 . ?
C45B C46B 1.496(13) . ?
C45B H45C 0.9700 . ?
C45B H45D 0.9700 . ?
C46B C47B 1.516(13) . ?
C46B H46C 0.9700 . ?
C46B H46D 0.9700 . ?
C47B H47D 0.9600 . ?
C47B H47E 0.9600 . ?
C47B H47F 0.9600 . ?
C1' C2' 1.57(2) . ?
C1' H1'A 0.9700 . ?
C1' H1'B 0.9700 . ?
C3' C2' 1.483(18) . ?
C3' C4' 1.541(19) . ?
C3' H3'A 0.9700 . ?
C3' H3'B 0.9700 . ?
C4' H4'A 0.9600 . ?
C4' H4'B 0.9600 . ?
C4' H4'C 0.9600 . ?
C2' H2'A 0.9700 . ?
C2' H2'B 0.9700 . ?
C48B C49B 1.542(3) . ?
C48B H48C 0.9700 . ?
C48B H48D 0.9700 . ?
C49B C50B 1.540(3) . ?
C49B H49C 0.9700 . ?
C49B H49D 0.9700 . ?
C50B C51B 1.541(3) . ?
C50B H50C 0.9700 . ?
C50B H50Y 0.9700 . ?
C51B H51E 0.9600 . ?
C51B H51F 0.9600 . ?
C51B H51G 0.9600 . ?
C13' C14' 1.539(3) . ?
C13' H13A 0.9700 . ?
C13' H13B 0.9700 . ?
C15' C14' 1.538(3) . ?
C15' C16' 1.541(3) . ?
C15' H15A 0.9700 . ?
C15' H15B 0.9700 . ?
C14' H14A 0.9700 . ?
C14' H14B 0.9700 . ?
C16' H16A 0.9600 . ?
C16' H16B 0.9600 . ?
C16' H16C 0.9600 . ?
C52B C53B 1.513(4) . ?
C52B H52C 0.9700 . ?
C52B H52D 0.9700 . ?
C53B C54B 1.500(5) . ?
C53B H53D 0.9700 . ?
C53B H53C 0.9700 . ?
C54B C55B 1.507(5) . ?
C54B H54C 0.9700 . ?
C54B H54D 0.9700 . ?
C55B H55E 0.9600 . ?
C55B H55F 0.9600 . ?
C55B H55G 0.9600 . ?
C56B C57B 1.538(2) . ?
C56B H56C 0.9700 . ?
C56B H56D 0.9700 . ?
C57B C58B 1.536(3) . ?
C57B H57C 0.9700 . ?
C57B H57D 0.9700 . ?
C58B C59B 1.532(3) . ?
C58B H58C 0.9700 . ?
C58B H58D 0.9700 . ?
C59B H59D 0.9600 . ?
C59B H59E 0.9600 . ?
C59B H59F 0.9600 . ?
C60B C61B 1.500(3) . ?
C60B H60C 0.9700 . ?
C60B H60D 0.9700 . ?
C61B C62B 1.528(4) . ?
C61B H61C 0.9700 . ?
C61B H61D 0.9700 . ?
C62B C63B 1.493(6) . ?
C62B H62C 0.9700 . ?
C62B H62D 0.9700 . ?
C63B H63D 0.9600 . ?
C63B H63E 0.9600 . ?
C63B H63F 0.9600 . ?
